data_1100735
loop_
_publ_author_name
'Cheng Zhang'
'Robertha C. Howell'
'Qun-Hui Luo'
'Heidi L. Fieselmann'
'Louis J. Todaro'
'Lynn C. Francesconi'

_publ_section_title
;

Influence of Steric and Electronic Properties of the Defect Site,

Lanthanide Ionic Radii, and Solution Conditions on the Composition of

Lanthanide(III) \a1-P2W17O6110-Polyoxometalates

;
_journal_name_full 'Inorganic Chemistry'
_journal_page_first 3569
_journal_page_last 3578
_journal_paper_doi 10.1021/ic050103o
_journal_volume 44
_journal_year 2005
_chemical_formula_sum 'Cl3 Eu H82 K5 O155.5 P4 W34'
_chemical_formula_weight 9399.25
_chemical_name_systematic
; 

 ? 

;
_space_group_IT_number 2
_symmetry_cell_setting triclinic
_symmetry_space_group_name_Hall '-P 1'
_symmetry_space_group_name_H-M 'P -1'
_atom_sites_solution_hydrogens geom
_atom_sites_solution_primary direct
_atom_sites_solution_secondary difmap
_audit_creation_method SHELXL-97
_cell_angle_alpha 88.82(3)
_cell_angle_beta 82.32(3)
_cell_angle_gamma 69.61(3)
_cell_formula_units_Z 2
_cell_length_a 16.432(3)
_cell_length_b 21.204(4)
_cell_length_c 25.860(5)
_cell_measurement_temperature 100(2)
_cell_volume 8367(3)
_computing_structure_refinement 'SHELXL-97 (Sheldrick, 1997)'
_computing_structure_solution 'SHELXS-97 (Sheldrick, 1990)'
_diffrn_ambient_temperature 100(2)
_diffrn_measured_fraction_theta_full 0.996
_diffrn_measured_fraction_theta_max 0.996
_diffrn_radiation_monochromator graphite
_diffrn_radiation_source 'fine-focus sealed tube'
_diffrn_radiation_type MoK\a
_diffrn_radiation_wavelength 0.71073
_diffrn_reflns_av_R_equivalents 0.1603
_diffrn_reflns_av_sigmaI/netI 0.1544
_diffrn_reflns_limit_h_max 21
_diffrn_reflns_limit_h_min -21
_diffrn_reflns_limit_k_max 27
_diffrn_reflns_limit_k_min -27
_diffrn_reflns_limit_l_max 33
_diffrn_reflns_limit_l_min -33
_diffrn_reflns_number 117898
_diffrn_reflns_theta_full 27.49
_diffrn_reflns_theta_max 27.49
_diffrn_reflns_theta_min 2.91
_exptl_absorpt_coefficient_mu 23.947
_exptl_absorpt_correction_T_max 0.5859
_exptl_absorpt_correction_T_min 0.0524
_exptl_absorpt_process_details 'Numerical absorption correction from indexed crystal faces'
_exptl_crystal_density_diffrn 3.731
_exptl_crystal_density_method 'not measured'
_exptl_crystal_F_000 8222
_exptl_crystal_size_max 0.30
_exptl_crystal_size_mid 0.20
_exptl_crystal_size_min 0.03
_refine_diff_density_max 25.827
_refine_diff_density_min -17.214
_refine_diff_density_rms 0.871
_refine_ls_extinction_method none
_refine_ls_goodness_of_fit_ref 1.053
_refine_ls_hydrogen_treatment mixed
_refine_ls_matrix_type full
_refine_ls_number_parameters 1047
_refine_ls_number_reflns 38252
_refine_ls_number_restraints 3
_refine_ls_restrained_S_all 1.053
_refine_ls_R_factor_all 0.1786
_refine_ls_R_factor_gt 0.1125
_refine_ls_shift/su_max 0.001
_refine_ls_shift/su_mean 0.000
_refine_ls_structure_factor_coef Fsqd
_refine_ls_weighting_details 'calc w=1/[\s^2^(Fo^2^)+(0.1109P)^2^+2265.5039P] where P=(Fo^2^+2Fc^2^)/3'
_refine_ls_weighting_scheme calc
_refine_ls_wR_factor_gt 0.2761
_refine_ls_wR_factor_ref 0.3158
_reflns_number_gt 23456
_reflns_number_total 38252
_reflns_threshold_expression >2sigma(I)
_cod_data_source_file ic050103osi20050113_051617.cif
_cod_data_source_block Europium_a1P2W17O61_1to2
_cod_original_formula_sum 'H82 Cl3 Eu K5 O155.50 P4 W34'
_cod_database_code 1100735

loop_
_symmetry_equiv_pos_as_xyz
'x, y, z'
'-x, -y, -z'

loop_
_atom_site_label
_atom_site_type_symbol
_atom_site_fract_x
_atom_site_fract_y
_atom_site_fract_z
_atom_site_U_iso_or_equiv
_atom_site_adp_type
_atom_site_occupancy
_atom_site_symmetry_multiplicity
_atom_site_calc_flag
_atom_site_refinement_flags
_atom_site_disorder_assembly
_atom_site_disorder_group
W2 W 1.60235(9) 0.42693(7) 0.08682(5) 0.0164(3) Uani 1 1 d . . .
W3 W 1.63657(9) 0.30437(8) -0.02448(5) 0.0174(3) Uani 1 1 d . . .
W4 W 1.79477(9) 0.15284(8) -0.02059(5) 0.0184(3) Uani 1 1 d . . .
W5 W 1.92202(9) 0.11399(7) 0.09065(5) 0.0167(3) Uani 1 1 d . . .
W6 W 1.87347(9) 0.23646(7) 0.18554(5) 0.0160(3) Uani 1 1 d . . .
W7 W 1.80013(10) 0.38378(8) -0.01442(5) 0.0188(3) Uani 1 1 d . . .
W8 W 1.96051(10) 0.23304(8) -0.00924(6) 0.0206(3) Uani 1 1 d . . .
W9 W 1.91500(9) 0.35276(8) 0.08979(6) 0.0195(3) Uani 1 1 d . . .
W11 W 1.54897(9) 0.33331(7) 0.25247(5) 0.0157(3) Uani 1 1 d . . .
W12 W 1.42917(9) 0.36378(8) 0.15474(5) 0.0168(3) Uani 1 1 d . . .
W13 W 1.47120(9) 0.23920(8) 0.04730(5) 0.0192(3) Uani 1 1 d . . .
W14 W 1.62752(9) 0.08732(8) 0.05179(5) 0.0196(3) Uani 1 1 d . . .
W15 W 1.75669(9) 0.04578(7) 0.16178(5) 0.0173(3) Uani 1 1 d . . .
W16 W 1.71673(9) 0.16269(7) 0.25689(5) 0.0160(3) Uani 1 1 d . . .
W17 W 1.36570(9) 0.21257(8) 0.17768(6) 0.0207(3) Uani 1 1 d . . .
W18 W 1.52301(10) 0.06031(8) 0.18322(6) 0.0220(3) Uani 1 1 d . . .
W19 W 1.48418(9) 0.17908(8) 0.27987(5) 0.0186(3) Uani 1 1 d . . .
W22 W 1.80339(16) 0.58815(13) 0.19043(6) 0.0484(6) Uani 1 1 d D . .
W23 W 1.8369(2) 0.70019(16) 0.27132(7) 0.0701(9) Uani 1 1 d D . .
W24 W 1.78923(16) 0.68258(14) 0.41314(7) 0.0532(7) Uani 1 1 d . . .
W25 W 1.69903(11) 0.56801(10) 0.45793(6) 0.0292(4) Uani 1 1 d . . .
W26 W 1.66715(10) 0.45420(8) 0.35849(5) 0.0215(3) Uani 1 1 d . . .
W27 W 1.93744(12) 0.44292(15) 0.25544(7) 0.0524(7) Uani 1 1 d . . .
W28 W 1.97907(15) 0.55096(18) 0.33854(8) 0.0701(10) Uani 1 1 d . . .
W29 W 1.88982(12) 0.43692(13) 0.38761(7) 0.0456(6) Uani 1 1 d . . .
W31 W 1.49106(11) 0.58703(8) 0.23221(5) 0.0243(3) Uani 1 1 d . . .
W32 W 1.5799(2) 0.71906(11) 0.18554(7) 0.0546(7) Uani 1 1 d . . .
W33 W 1.6086(2) 0.82589(12) 0.26800(8) 0.0719(9) Uani 1 1 d . . .
W34 W 1.5595(2) 0.80762(12) 0.40980(8) 0.0637(8) Uani 1 1 d . . .
W35 W 1.47269(14) 0.69312(10) 0.45387(6) 0.0381(4) Uani 1 1 d . . .
W36 W 1.43862(11) 0.57888(10) 0.36001(6) 0.0290(4) Uani 1 1 d . . .
W37 W 1.34653(19) 0.76954(11) 0.24104(8) 0.0632(8) Uani 1 1 d . . .
W38 W 1.3763(3) 0.87629(13) 0.32770(10) 0.0846(11) Uani 1 1 d . . .
W39 W 1.29356(18) 0.75903(14) 0.37152(8) 0.0696(9) Uani 1 1 d . . .
Eu Eu 1.71615(12) 0.43115(10) 0.20841(6) 0.0178(4) Uani 1 1 d . . .
P1 P 1.7613(5) 0.2728(5) 0.0778(3) 0.0131(17) Uani 1 1 d . . .
P2 P 1.5855(6) 0.2022(5) 0.1567(3) 0.0168(18) Uani 1 1 d . . .
P3 P 1.7591(8) 0.5718(7) 0.3253(4) 0.036(3) Uani 1 1 d . . .
P4 P 1.5166(10) 0.7068(6) 0.3178(4) 0.044(3) Uani 1 1 d . . .
O2 O 1.5323(16) 0.4980(14) 0.0606(10) 0.023(5) Uiso 1 1 d . . .
O3 O 1.5817(18) 0.3421(15) -0.0755(11) 0.032(6) Uiso 1 1 d . . .
O4 O 1.8397(16) 0.0906(13) -0.0677(9) 0.020(5) Uiso 1 1 d . . .
O5 O 2.0098(16) 0.0392(13) 0.0773(9) 0.020(5) Uiso 1 1 d . . .
O6 O 1.9409(17) 0.2298(14) 0.2338(10) 0.026(6) Uiso 1 1 d . . .
O7 O 1.7918(17) 0.4449(14) -0.0604(10) 0.027(6) Uiso 1 1 d . . .
O8 O 2.0531(19) 0.1942(16) -0.0517(11) 0.035(7) Uiso 1 1 d . . .
O9 O 1.9959(18) 0.3825(15) 0.1020(11) 0.032(6) Uiso 1 1 d . . .
O11 O 1.5218(16) 0.3716(13) 0.3144(10) 0.022(5) Uiso 1 1 d . . .
O12 O 1.3355(17) 0.4301(14) 0.1475(10) 0.025(6) Uiso 1 1 d . . .
O13 O 1.3864(18) 0.2665(15) 0.0106(11) 0.029(6) Uiso 1 1 d . . .
O14 O 1.6459(17) 0.0156(14) 0.0163(10) 0.025(6) Uiso 1 1 d . . .
O15 O 1.8179(17) -0.0387(14) 0.1606(10) 0.027(6) Uiso 1 1 d . . .
O16 O 1.7511(16) 0.1506(13) 0.3169(10) 0.022(5) Uiso 1 1 d . . .
O17 O 1.2563(18) 0.2306(15) 0.1782(11) 0.030(6) Uiso 1 1 d . . .
O18 O 1.513(2) -0.0169(16) 0.1846(12) 0.037(7) Uiso 1 1 d . . .
O19 O 1.4490(16) 0.1719(13) 0.3446(9) 0.021(5) Uiso 1 1 d . . .
O22 O 1.842(2) 0.585(2) 0.1246(14) 0.053(9) Uiso 1 1 d . . .
O23 O 1.888(3) 0.757(2) 0.2592(15) 0.060(10) Uiso 1 1 d . . .
O24 O 1.828(3) 0.732(2) 0.4457(17) 0.068(11) Uiso 1 1 d . . .
O25 O 1.6876(19) 0.5417(15) 0.5205(11) 0.032(7) Uiso 1 1 d . . .
O26 O 1.6386(17) 0.3966(15) 0.4013(10) 0.027(6) Uiso 1 1 d . . .
O27 O 2.022(2) 0.386(2) 0.2165(15) 0.057(10) Uiso 1 1 d . . .
O28 O 2.071(3) 0.564(2) 0.3494(15) 0.061(10) Uiso 1 1 d . . .
O29 O 1.933(2) 0.3684(18) 0.4266(13) 0.045(8) Uiso 1 1 d . . .
O31 O 1.4531(17) 0.5618(14) 0.1812(10) 0.024(6) Uiso 1 1 d . . .
O32 O 1.575(2) 0.7280(19) 0.1190(14) 0.052(9) Uiso 1 1 d . . .
O33 O 1.631(3) 0.897(3) 0.256(2) 0.089(15) Uiso 1 1 d . . .
O34 O 1.562(3) 0.876(2) 0.4427(18) 0.078(13) Uiso 1 1 d . . .
O35 O 1.422(2) 0.6847(16) 0.5141(12) 0.037(7) Uiso 1 1 d . . .
O36 O 1.3766(18) 0.5365(15) 0.3918(11) 0.031(6) Uiso 1 1 d . . .
O37 O 1.274(3) 0.791(2) 0.1946(16) 0.067(11) Uiso 1 1 d . . .
O38 O 1.326(3) 0.959(3) 0.3359(19) 0.084(14) Uiso 1 1 d . . .
O39 O 1.190(3) 0.767(3) 0.407(2) 0.088(15) Uiso 1 1 d . . .
O2E O 1.6402(16) 0.4635(14) 0.1359(10) 0.023(6) Uiso 1 1 d . . .
O6E O 1.7891(15) 0.3108(12) 0.2028(9) 0.015(5) Uiso 1 1 d . . .
O9E O 1.8210(15) 0.4034(13) 0.1307(9) 0.018(5) Uiso 1 1 d . . .
O11E O 1.6095(15) 0.3764(12) 0.2190(9) 0.015(5) Uiso 1 1 d . . .
O22E O 1.7429(18) 0.5347(15) 0.1944(11) 0.030(6) Uiso 1 1 d . . .
O26E O 1.6915(16) 0.4102(14) 0.2983(10) 0.022(5) Uiso 1 1 d . . .
O27E O 1.8459(18) 0.4203(15) 0.2446(11) 0.032(6) Uiso 1 1 d . . .
O31E O 1.5871(15) 0.5206(13) 0.2396(9) 0.018(5) Uiso 1 1 d . . .
O2P O 1.6899(15) 0.3312(13) 0.1065(9) 0.018(5) Uiso 1 1 d . . .
O3P O 1.7277(13) 0.2420(11) 0.0368(8) 0.007(4) Uiso 1 1 d . . .
O5P O 1.8093(14) 0.2200(12) 0.1147(8) 0.013(5) Uiso 1 1 d . . .
O7P O 1.8330(15) 0.2991(13) 0.0480(9) 0.019(5) Uiso 1 1 d . . .
O11P O 1.5571(14) 0.2770(12) 0.1721(8) 0.014(5) Uiso 1 1 d . . .
O13P O 1.5874(14) 0.1898(12) 0.0982(8) 0.012(4) Uiso 1 1 d . . .
O15P O 1.6721(14) 0.1619(11) 0.1751(8) 0.011(4) Uiso 1 1 d . . .
O17P O 1.5159(16) 0.1729(13) 0.1872(10) 0.022(5) Uiso 1 1 d . . .
O22P O 1.764(2) 0.6165(17) 0.2793(12) 0.042(8) Uiso 1 1 d . . .
O24P O 1.7297(17) 0.6140(14) 0.3779(10) 0.027(6) Uiso 1 1 d . . .
O26P O 1.7007(15) 0.5327(13) 0.3184(9) 0.019(5) Uiso 1 1 d . . .
O27P O 1.8531(18) 0.5235(15) 0.3270(10) 0.028(6) Uiso 1 1 d . . .
O31P O 1.5130(18) 0.6369(15) 0.3091(11) 0.031(6) Uiso 1 1 d . . .
O34P O 1.542(2) 0.7125(17) 0.3734(12) 0.042(8) Uiso 1 1 d . . .
O37P O 1.419(2) 0.7593(18) 0.3169(13) 0.043(8) Uiso 1 1 d . . .
O32P O 1.575(2) 0.7277(19) 0.2749(14) 0.049(9) Uiso 1 1 d . . .
O113 O 1.4421(15) 0.3803(13) 0.2244(9) 0.017(5) Uiso 1 1 d . . .
O116 O 1.6475(14) 0.2544(12) 0.2627(9) 0.014(5) Uiso 1 1 d . . .
O119 O 1.4843(15) 0.2654(13) 0.2761(9) 0.017(5) Uiso 1 1 d . . .
O123 O 1.4502(15) 0.3176(13) 0.0878(9) 0.018(5) Uiso 1 1 d . . .
O128 O 1.3763(14) 0.2993(12) 0.1790(9) 0.015(5) Uiso 1 1 d . . .
O134 O 1.5249(17) 0.1453(14) 0.0262(10) 0.025(6) Uiso 1 1 d . . .
O137 O 1.4095(17) 0.2089(15) 0.1039(10) 0.027(6) Uiso 1 1 d . . .
O145 O 1.7190(16) 0.0574(13) 0.0953(9) 0.021(5) Uiso 1 1 d . . .
O148 O 1.5523(17) 0.0696(14) 0.1108(10) 0.024(6) Uiso 1 1 d . . .
O157 O 1.7665(17) 0.0693(14) 0.2315(10) 0.027(6) Uiso 1 1 d . . .
O158 O 1.6450(17) 0.0384(14) 0.1889(10) 0.026(6) Uiso 1 1 d . . .
O169 O 1.6066(14) 0.1447(12) 0.2774(8) 0.012(4) Uiso 1 1 d . . .
O178 O 1.4025(19) 0.1163(16) 0.1744(11) 0.034(7) Uiso 1 1 d . . .
O179 O 1.3751(16) 0.2041(14) 0.2506(10) 0.023(5) Uiso 1 1 d . . .
O189 O 1.4961(17) 0.0865(14) 0.2548(10) 0.024(6) Uiso 1 1 d . . .
O212 O 1.5105(16) 0.4039(13) 0.1284(9) 0.021(5) Uiso 1 1 d . . .
O222 O 1.6883(17) 0.6752(14) 0.1862(17) 0.069(11) Uiso 1 1 d D . .
O223 O 1.853(2) 0.6624(17) 0.2062(12) 0.040(7) Uiso 1 1 d . . .
O227 O 1.902(2) 0.5244(18) 0.2182(13) 0.043(8) Uiso 1 1 d . . .
O230 O 1.5878(15) 0.3681(12) 0.0272(9) 0.016(5) Uiso 1 1 d . . .
O233 O 1.7097(16) 0.773(2) 0.263(2) 0.089(15) Uiso 1 1 d D . .
O234 O 1.791(2) 0.7163(18) 0.3455(13) 0.045(8) Uiso 1 1 d . . .
O238 O 1.9284(18) 0.6267(14) 0.2940(15) 0.061(10) Uiso 1 1 d D . .
O244 O 1.660(2) 0.7449(16) 0.4226(12) 0.037(7) Uiso 1 1 d . . .
O245 O 1.749(2) 0.6384(18) 0.4694(13) 0.046(8) Uiso 1 1 d . . .
O248 O 1.893(2) 0.6150(17) 0.3929(12) 0.038(7) Uiso 1 1 d . . .
O255 O 1.5874(19) 0.6445(15) 0.4643(11) 0.032(7) Uiso 1 1 d . . .
O256 O 1.6537(16) 0.5195(14) 0.4219(10) 0.023(5) Uiso 1 1 d . . .
O259 O 1.815(2) 0.5049(17) 0.4362(12) 0.039(7) Uiso 1 1 d . . .
O266 O 1.5493(14) 0.5103(12) 0.3546(8) 0.014(5) Uiso 1 1 d . . .
O269 O 1.7904(18) 0.4224(15) 0.3718(10) 0.028(6) Uiso 1 1 d . . .
O270 O 1.7031(16) 0.4258(13) 0.0347(9) 0.020(5) Uiso 1 1 d . . .
O278 O 2.015(3) 0.493(2) 0.2843(17) 0.073(12) Uiso 1 1 d . . .
O279 O 1.951(2) 0.3980(19) 0.3220(14) 0.050(9) Uiso 1 1 d . . .
O289 O 1.975(3) 0.483(2) 0.3866(15) 0.060(10) Uiso 1 1 d . . .
O312 O 1.551(2) 0.6410(16) 0.1969(12) 0.037(7) Uiso 1 1 d . . .
O313 O 1.5618(17) 0.2553(14) 0.0025(10) 0.025(6) Uiso 1 1 d . . .
O316 O 1.4194(18) 0.5668(15) 0.2902(11) 0.029(6) Uiso 1 1 d . . .
O317 O 1.385(2) 0.6784(17) 0.2398(12) 0.041(8) Uiso 1 1 d . . .
O323 O 1.593(2) 0.803(2) 0.1978(15) 0.056(10) Uiso 1 1 d . . .
O327 O 1.448(2) 0.7704(17) 0.2054(12) 0.039(7) Uiso 1 1 d . . .
O334 O 1.603(3) 0.822(2) 0.3422(15) 0.061(10) Uiso 1 1 d . . .
O338 O 1.476(2) 0.868(2) 0.2849(14) 0.052(9) Uiso 1 1 d . . .
O340 O 1.7146(16) 0.2194(13) -0.0575(9) 0.020(5) Uiso 1 1 d . . .
O345 O 1.497(2) 0.7734(19) 0.4629(14) 0.052(9) Uiso 1 1 d . . .
O348 O 1.449(3) 0.851(2) 0.3815(18) 0.078(13) Uiso 1 1 d . . .
O356 O 1.467(2) 0.6174(17) 0.4175(12) 0.038(7) Uiso 1 1 d . . .
O359 O 1.369(2) 0.7460(19) 0.4243(13) 0.048(8) Uiso 1 1 d . . .
O369 O 1.342(2) 0.6646(19) 0.3613(14) 0.050(9) Uiso 1 1 d . . .
O370 O 1.7335(16) 0.3380(14) -0.0399(10) 0.023(5) Uiso 1 1 d . . .
O378 O 1.320(2) 0.8604(18) 0.2697(13) 0.046(8) Uiso 1 1 d . . .
O379 O 1.259(2) 0.770(2) 0.3036(15) 0.057(10) Uiso 1 1 d . . .
O389 O 1.286(3) 0.848(2) 0.3718(17) 0.073(12) Uiso 1 1 d . . .
O414 O 1.6948(14) 0.1241(12) 0.0086(9) 0.015(5) Uiso 1 1 d . . .
O450 O 1.8494(16) 0.1125(13) 0.0382(10) 0.022(5) Uiso 1 1 d . . .
O480 O 1.8786(15) 0.1947(12) -0.0332(9) 0.016(5) Uiso 1 1 d . . .
O515 O 1.8462(16) 0.0777(14) 0.1351(10) 0.023(5) Uiso 1 1 d . . .
O560 O 1.9533(15) 0.1461(13) 0.1466(9) 0.017(5) Uiso 1 1 d . . .
O580 O 1.9691(16) 0.1663(14) 0.0415(10) 0.022(5) Uiso 1 1 d . . .
O616 O 1.8059(16) 0.1831(13) 0.2186(9) 0.021(5) Uiso 1 1 d . . .
O690 O 1.9361(15) 0.2751(13) 0.1318(9) 0.017(5) Uiso 1 1 d . . .
O780 O 1.9029(19) 0.3114(16) -0.0460(11) 0.033(7) Uiso 1 1 d . . .
O790 O 1.8779(17) 0.4018(14) 0.0254(10) 0.024(6) Uiso 1 1 d . . .
O890 O 1.9998(17) 0.2829(14) 0.0316(10) 0.026(6) Uiso 1 1 d . . .
K1 K 1.3586(6) 0.5461(5) 0.1092(3) 0.0261(18) Uani 1 1 d . . .
K2 K 1.2469(7) 0.4139(6) 0.0510(4) 0.043(2) Uani 1 1 d . . .
K3 K 2.0099(6) 0.0884(6) -0.1090(4) 0.043(3) Uani 1 1 d . . .
K4 K 1.5851(7) 0.5991(5) 0.0919(3) 0.033(2) Uani 1 1 d . . .
K5 K 1.4701(8) 0.4017(6) 0.4167(3) 0.044(3) Uani 1 1 d . . .
Cl1 Cl 0.6942(19) 0.2638(10) 0.3809(9) 0.136(12) Uani 1 1 d . . .
Cl2 Cl 1.6656(12) -0.0006(7) 0.2978(6) 0.063(4) Uani 1 1 d . . .
Cl3 Cl 1.7681(11) 0.5014(15) 0.6113(5) 0.113(10) Uani 1 1 d . . .
O901 O 0.3998(13) 0.9122(11) 0.1815(7) 0.006(4) Uiso 1 1 d . . .
O902 O 0.7819(13) -0.1057(11) 0.0324(8) 0.010(4) Uiso 1 1 d . . .
O903 O 0.6677(14) 0.4096(11) 0.5021(8) 0.011(4) Uiso 1 1 d . . .
O904 O 1.3985(18) 0.4394(15) 0.0238(11) 0.029(6) Uiso 1 1 d . . .
O905 O 1.0819(15) 0.2653(13) 0.1847(9) 0.019(5) Uiso 1 1 d . . .
O906 O 0.1872(17) 0.4198(14) 0.2249(10) 0.026(6) Uiso 1 1 d . . .
O907 O 1.0550(18) 0.3144(15) -0.1169(11) 0.030(6) Uiso 1 1 d . . .
O908 O 0.4104(19) 0.0669(16) 0.0576(11) 0.035(7) Uiso 1 1 d . . .
O909 O 0.411(2) 0.8413(18) 0.0924(13) 0.045(8) Uiso 1 1 d . . .
O910 O 2.1056(18) 0.0337(15) -0.0269(11) 0.032(6) Uiso 1 1 d . . .
O911 O 1.759(2) 0.5482(17) 0.0540(12) 0.039(7) Uiso 1 1 d . . .
O912 O 0.659(3) 0.890(2) 0.1230(16) 0.063(11) Uiso 1 1 d . . .
O913 O 1.5000 0.5000 0.5000 0.042(11) Uiso 1 2 d S . .
O914 O 1.022(2) 0.4163(18) -0.0391(13) 0.047(8) Uiso 1 1 d . . .
O915 O 0.978(2) 0.372(2) 0.5315(14) 0.053(9) Uiso 1 1 d . . .
O916 O 0.853(3) 0.281(2) 0.3348(16) 0.063(11) Uiso 1 1 d . . .
O917 O 0.537(2) 0.8731(18) 0.1364(13) 0.046(8) Uiso 1 1 d . . .
O918 O 1.211(3) 0.609(2) 0.1838(16) 0.062(10) Uiso 1 1 d . . .
O919 O 1.346(3) 0.357(2) 0.3726(18) 0.077(13) Uiso 1 1 d . . .
O920 O 0.526(3) 0.929(3) 0.0501(19) 0.081(13) Uiso 1 1 d . . .
O921 O 0.173(3) 0.739(2) 0.1432(15) 0.059(10) Uiso 1 1 d . . .
O922 O 0.775(3) 0.377(2) 0.7142(18) 0.076(13) Uiso 1 1 d . . .
O923 O 0.357(4) 0.258(3) 0.453(2) 0.098(16) Uiso 1 1 d . . .
O924 O 1.103(3) 0.222(3) 0.223(2) 0.087(14) Uiso 1 1 d . . .
O925 O 0.427(3) 0.114(2) 0.4404(18) 0.075(12) Uiso 1 1 d . . .
O926 O 0.862(3) -0.140(2) 0.2416(16) 0.062(10) Uiso 1 1 d . . .
O927 O 1.149(4) 0.344(3) 0.010(2) 0.12(2) Uiso 1 1 d . . .
O928 O 1.122(4) 0.187(3) 0.110(2) 0.102(17) Uiso 1 1 d . . .
O929 O 0.061(4) 0.574(3) 0.183(2) 0.107(18) Uiso 1 1 d . . .
O930 O 1.702(3) 0.512(3) 0.718(2) 0.090(15) Uiso 1 1 d . . .
O931 O 1.055(4) 0.489(3) 0.107(2) 0.102(17) Uiso 1 1 d . . .
O932 O 0.784(4) 0.077(4) -0.167(3) 0.13(2) Uiso 1 1 d . . .
O933 O 1.535(4) 0.263(3) 0.389(3) 0.12(2) Uiso 1 1 d . . .
O934 O 0.549(4) 0.151(4) 0.440(3) 0.12(2) Uiso 1 1 d . . .

loop_
_atom_site_aniso_label
_atom_site_aniso_U_11
_atom_site_aniso_U_22
_atom_site_aniso_U_33
_atom_site_aniso_U_23
_atom_site_aniso_U_13
_atom_site_aniso_U_12
W2 0.0201(7) 0.0121(7) 0.0116(6) 0.0038(5) 0.0018(5) -0.0004(6)
W3 0.0210(7) 0.0155(7) 0.0107(6) 0.0038(5) 0.0000(5) -0.0010(6)
W4 0.0222(7) 0.0154(7) 0.0130(6) 0.0019(5) -0.0001(5) -0.0015(6)
W5 0.0173(7) 0.0139(7) 0.0159(6) 0.0032(5) 0.0006(5) -0.0028(6)
W6 0.0160(6) 0.0165(7) 0.0149(6) 0.0042(5) -0.0017(5) -0.0054(6)
W7 0.0245(7) 0.0146(7) 0.0131(6) 0.0054(5) 0.0051(5) -0.0044(6)
W8 0.0210(7) 0.0157(8) 0.0188(7) 0.0045(6) 0.0065(5) -0.0023(6)
W9 0.0204(7) 0.0173(8) 0.0199(7) 0.0035(6) 0.0035(5) -0.0080(6)
W11 0.0195(7) 0.0160(7) 0.0102(6) 0.0022(5) 0.0010(5) -0.0056(6)
W12 0.0158(6) 0.0170(8) 0.0130(6) 0.0044(5) -0.0005(5) -0.0009(6)
W13 0.0172(7) 0.0241(8) 0.0139(6) 0.0016(6) -0.0034(5) -0.0036(6)
W14 0.0203(7) 0.0205(8) 0.0182(6) -0.0015(6) -0.0031(5) -0.0070(6)
W15 0.0203(7) 0.0129(7) 0.0174(6) 0.0047(5) -0.0015(5) -0.0047(6)
W16 0.0186(7) 0.0165(7) 0.0123(6) 0.0064(5) -0.0023(5) -0.0058(6)
W17 0.0151(7) 0.0272(9) 0.0206(7) 0.0037(6) -0.0012(5) -0.0090(6)
W18 0.0225(7) 0.0205(8) 0.0256(7) 0.0029(6) -0.0012(6) -0.0117(7)
W19 0.0212(7) 0.0197(8) 0.0151(6) 0.0051(6) 0.0016(5) -0.0091(6)
W22 0.0846(15) 0.0719(16) 0.0142(7) -0.0081(8) 0.0134(8) -0.0658(14)
W23 0.126(2) 0.109(2) 0.0203(9) -0.0128(11) 0.0174(11) -0.105(2)
W24 0.0840(16) 0.0872(18) 0.0179(8) -0.0148(9) 0.0128(9) -0.0731(15)
W25 0.0376(9) 0.0472(11) 0.0124(6) -0.0048(7) 0.0040(6) -0.0289(9)
W26 0.0292(8) 0.0276(9) 0.0120(6) 0.0030(6) -0.0024(5) -0.0155(7)
W27 0.0302(9) 0.112(2) 0.0234(8) -0.0265(11) 0.0087(7) -0.0380(12)
W28 0.0461(12) 0.156(3) 0.0314(10) -0.0350(14) 0.0121(9) -0.0685(16)
W29 0.0274(9) 0.0854(17) 0.0233(8) -0.0153(9) -0.0051(7) -0.0174(10)
W31 0.0355(9) 0.0175(8) 0.0122(6) 0.0019(6) 0.0021(6) -0.0015(7)
W32 0.124(2) 0.0266(11) 0.0192(8) 0.0032(8) 0.0048(10) -0.0393(13)
W33 0.164(3) 0.0369(13) 0.0311(10) 0.0006(9) -0.0006(14) -0.0601(17)
W34 0.134(2) 0.0373(13) 0.0267(9) -0.0119(9) 0.0081(12) -0.0451(15)
W35 0.0579(12) 0.0353(11) 0.0153(7) -0.0082(7) 0.0078(7) -0.0132(9)
W36 0.0297(8) 0.0405(11) 0.0123(6) -0.0018(7) 0.0040(6) -0.0091(8)
W37 0.0969(19) 0.0282(11) 0.0334(10) -0.0073(9) -0.0153(11) 0.0198(12)
W38 0.150(3) 0.0265(13) 0.0498(14) -0.0152(11) -0.0188(16) 0.0059(16)
W39 0.0732(16) 0.0663(18) 0.0288(10) -0.0216(11) -0.0066(10) 0.0276(14)
Eu 0.0209(9) 0.0177(9) 0.0141(8) 0.0007(7) 0.0008(6) -0.0071(8)
P1 0.012(4) 0.013(4) 0.012(4) 0.004(3) -0.002(3) -0.002(4)
P2 0.021(4) 0.017(5) 0.012(4) 0.006(4) 0.002(3) -0.008(4)
P3 0.054(7) 0.054(8) 0.015(4) -0.006(5) 0.009(4) -0.041(7)
P4 0.092(10) 0.014(6) 0.021(5) 0.001(4) 0.006(6) -0.017(6)
K1 0.032(4) 0.025(5) 0.020(4) 0.004(3) -0.002(3) -0.009(4)
K2 0.054(6) 0.034(6) 0.046(6) 0.013(5) -0.016(5) -0.020(5)
K3 0.032(5) 0.055(7) 0.027(5) 0.002(5) 0.008(4) 0.000(5)
K4 0.047(5) 0.033(5) 0.020(4) 0.005(4) -0.002(4) -0.017(5)
K5 0.068(7) 0.066(8) 0.013(4) -0.004(4) 0.009(4) -0.048(6)
Cl1 0.21(3) 0.059(12) 0.125(17) -0.071(12) 0.112(18) -0.077(15)
Cl2 0.111(12) 0.040(8) 0.055(8) 0.016(6) -0.025(8) -0.042(9)
Cl3 0.067(10) 0.29(3) 0.026(6) -0.012(11) 0.002(6) -0.118(15)

loop_
_atom_type_symbol
_atom_type_description
_atom_type_scat_dispersion_real
_atom_type_scat_dispersion_imag
_atom_type_scat_source
O O 0.0106 0.0060 'International Tables Vol C Tables 4.2.6.8 and 6.1.1.4'
H H 0.0000 0.0000 'International Tables Vol C Tables 4.2.6.8 and 6.1.1.4'
P P 0.1023 0.0942 'International Tables Vol C Tables 4.2.6.8 and 6.1.1.4'
Cl Cl 0.1484 0.1585 'International Tables Vol C Tables 4.2.6.8 and 6.1.1.4'
K K 0.2009 0.2494 'International Tables Vol C Tables 4.2.6.8 and 6.1.1.4'
Eu Eu -0.1578 3.6682 'International Tables Vol C Tables 4.2.6.8 and 6.1.1.4'
W W -0.8490 6.8722 'International Tables Vol C Tables 4.2.6.8 and 6.1.1.4'

loop_
_geom_angle_atom_site_label_1
_geom_angle_atom_site_label_2
_geom_angle_atom_site_label_3
_geom_angle
_geom_angle_site_symmetry_1
_geom_angle_site_symmetry_3
_geom_angle_publ_flag
O2 W2 O2E 101.4(12) . . ?
O2 W2 O212 95.4(11) . . ?
O2E W2 O212 100.5(11) . . ?
O2 W2 O270 92.2(11) . . ?
O2E W2 O270 91.8(11) . . ?
O212 W2 O270 163.9(10) . . ?
O2 W2 O230 89.3(11) . . ?
O2E W2 O230 166.7(11) . . ?
O212 W2 O230 86.1(10) . . ?
O270 W2 O230 79.8(9) . . ?
O2 W2 O2P 170.2(10) . . ?
O2E W2 O2P 87.6(11) . . ?
O212 W2 O2P 86.6(10) . . ?
O270 W2 O2P 83.6(10) . . ?
O230 W2 O2P 81.2(9) . . ?
O2 W2 K4 48.7(8) . . ?
O2E W2 K4 55.6(9) . . ?
O212 W2 K4 116.5(8) . . ?
O270 W2 K4 79.0(8) . . ?
O230 W2 K4 131.4(7) . . ?
O2P W2 K4 138.2(6) . . ?
O2 W2 K1 40.1(8) . . ?
O2E W2 K1 97.3(8) . . ?
O212 W2 K1 56.6(8) . . ?
O270 W2 K1 132.4(7) . . ?
O230 W2 K1 95.9(6) . . ?
O2P W2 K1 143.1(6) . . ?
K4 W2 K1 68.7(2) . . ?
O3 W3 O230 101.9(12) . . ?
O3 W3 O313 98.5(12) . . ?
O230 W3 O313 91.3(11) . . ?
O3 W3 O340 100.9(12) . . ?
O230 W3 O340 157.2(10) . . ?
O313 W3 O340 86.0(11) . . ?
O3 W3 O370 96.5(12) . . ?
O230 W3 O370 89.3(10) . . ?
O313 W3 O370 164.5(11) . . ?
O340 W3 O370 87.4(11) . . ?
O3 W3 O3P 171.8(11) . . ?
O230 W3 O3P 85.9(9) . . ?
O313 W3 O3P 83.8(9) . . ?
O340 W3 O3P 71.3(9) . . ?
O370 W3 O3P 80.8(9) . . ?
O3 W3 K1 47.0(10) . 2_865 ?
O230 W3 K1 84.0(8) . 2_865 ?
O313 W3 K1 142.4(8) . 2_865 ?
O340 W3 K1 111.5(7) . 2_865 ?
O370 W3 K1 53.0(8) . 2_865 ?
O3P W3 K1 132.7(5) . 2_865 ?
O3 W3 K4 26.4(10) . 2_865 ?
O230 W3 K4 85.3(7) . 2_865 ?
O313 W3 K4 78.4(8) . 2_865 ?
O340 W3 K4 116.2(7) . 2_865 ?
O370 W3 K4 117.0(8) . 2_865 ?
O3P W3 K4 160.0(5) . 2_865 ?
K1 W3 K4 64.04(19) 2_865 2_865 ?
O4 W4 O480 97.8(11) . . ?
O4 W4 O340 100.5(11) . . ?
O480 W4 O340 92.0(10) . . ?
O4 W4 O450 102.6(11) . . ?
O480 W4 O450 88.1(10) . . ?
O340 W4 O450 156.7(11) . . ?
O4 W4 O414 96.6(10) . . ?
O480 W4 O414 165.5(10) . . ?
O340 W4 O414 87.5(10) . . ?
O450 W4 O414 86.7(10) . . ?
O4 W4 O3P 174.7(10) . . ?
O480 W4 O3P 82.3(9) . . ?
O340 W4 O3P 74.3(9) . . ?
O450 W4 O3P 82.7(9) . . ?
O414 W4 O3P 83.6(8) . . ?
O4 W4 K3 45.5(8) . . ?
O480 W4 K3 53.1(7) . . ?
O340 W4 K3 107.2(7) . . ?
O450 W4 K3 91.4(8) . . ?
O414 W4 K3 140.5(7) . . ?
O3P W4 K3 135.3(5) . . ?
O5 W5 O560 100.6(11) . . ?
O5 W5 O515 97.3(11) . . ?
O560 W5 O515 91.7(10) . . ?
O5 W5 O450 102.4(11) . . ?
O560 W5 O450 157.0(11) . . ?
O515 W5 O450 84.6(10) . . ?
O5 W5 O580 95.5(11) . . ?
O560 W5 O580 93.7(10) . . ?
O515 W5 O580 165.0(11) . . ?
O450 W5 O580 85.0(10) . . ?
O5 W5 O5P 174.4(9) . . ?
O560 W5 O5P 74.0(9) . . ?
O515 W5 O5P 84.2(10) . . ?
O450 W5 O5P 83.1(9) . . ?
O580 W5 O5P 83.8(9) . . ?
O5 W5 K3 38.5(8) . 2_955 ?
O560 W5 K3 106.0(8) . 2_955 ?
O515 W5 K3 59.4(8) . 2_955 ?
O450 W5 K3 91.6(8) . 2_955 ?
O580 W5 K3 131.8(8) . 2_955 ?
O5P W5 K3 143.5(6) . 2_955 ?
O6E W6 O6 102.5(12) . . ?
O6E W6 O690 95.2(11) . . ?
O6 W6 O690 97.6(11) . . ?
O6E W6 O616 92.2(11) . . ?
O6 W6 O616 98.0(11) . . ?
O690 W6 O616 160.8(10) . . ?
O6E W6 O560 162.6(9) . . ?
O6 W6 O560 94.9(11) . . ?
O690 W6 O560 82.7(10) . . ?
O616 W6 O560 84.9(10) . . ?
O6E W6 O5P 91.5(9) . . ?
O6 W6 O5P 166.0(11) . . ?
O690 W6 O5P 81.5(9) . . ?
O616 W6 O5P 80.6(9) . . ?
O560 W6 O5P 71.1(8) . . ?
O7 W7 O270 101.8(12) . . ?
O7 W7 O370 100.4(12) . . ?
O270 W7 O370 87.3(11) . . ?
O7 W7 O790 99.7(12) . . ?
O270 W7 O790 92.9(11) . . ?
O370 W7 O790 159.4(12) . . ?
O7 W7 O780 101.3(13) . . ?
O270 W7 O780 156.9(12) . . ?
O370 W7 O780 86.9(12) . . ?
O790 W7 O780 84.9(12) . . ?
O7 W7 O7P 171.6(10) . . ?
O270 W7 O7P 83.6(10) . . ?
O370 W7 O7P 86.1(10) . . ?
O790 W7 O7P 73.5(10) . . ?
O780 W7 O7P 73.6(11) . . ?
O7 W7 K1 47.9(9) . 2_865 ?
O270 W7 K1 83.3(7) . 2_865 ?
O370 W7 K1 55.6(8) . 2_865 ?
O790 W7 K1 144.9(9) . 2_865 ?
O780 W7 K1 111.4(8) . 2_865 ?
O7P W7 K1 139.9(6) . 2_865 ?
O8 W8 O890 101.0(13) . . ?
O8 W8 O580 100.6(13) . . ?
O890 W8 O580 92.5(11) . . ?
O8 W8 O780 102.2(14) . . ?
O890 W8 O780 90.5(12) . . ?
O580 W8 O780 156.0(12) . . ?
O8 W8 O480 101.0(12) . . ?
O890 W8 O480 157.9(11) . . ?
O580 W8 O480 82.0(10) . . ?
O780 W8 O480 86.3(11) . . ?
O8 W8 O7P 173.7(12) . . ?
O890 W8 O7P 75.1(10) . . ?
O580 W8 O7P 84.7(10) . . ?
O780 W8 O7P 73.1(11) . . ?
O480 W8 O7P 83.1(9) . . ?
O8 W8 K3 50.1(10) . . ?
O890 W8 K3 149.6(9) . . ?
O580 W8 K3 85.2(8) . . ?
O780 W8 K3 103.7(9) . . ?
O480 W8 K3 51.6(7) . . ?
O7P W8 K3 134.6(6) . . ?
O9 W9 O9E 104.1(12) . . ?
O9 W9 O690 102.4(12) . . ?
O9E W9 O690 95.6(11) . . ?
O9 W9 O790 101.2(12) . . ?
O9E W9 O790 94.0(11) . . ?
O690 W9 O790 151.4(10) . . ?
O9 W9 O890 92.8(12) . . ?
O9E W9 O890 162.9(10) . . ?
O690 W9 O890 83.5(10) . . ?
O790 W9 O890 79.6(11) . . ?
O9 W9 O7P 162.1(11) . . ?
O9E W9 O7P 92.6(9) . . ?
O690 W9 O7P 82.1(9) . . ?
O790 W9 O7P 70.6(10) . . ?
O890 W9 O7P 70.4(9) . . ?
O11E W11 O11 102.9(11) . . ?
O11E W11 O113 96.1(10) . . ?
O11 W11 O113 99.2(11) . . ?
O11E W11 O116 95.7(10) . . ?
O11 W11 O116 101.4(11) . . ?
O113 W11 O116 153.4(10) . . ?
O11E W11 O119 165.5(10) . . ?
O11 W11 O119 91.5(11) . . ?
O113 W11 O119 83.0(10) . . ?
O116 W11 O119 79.7(9) . . ?
O11E W11 O11P 87.8(9) . . ?
O11 W11 O11P 167.7(10) . . ?
O113 W11 O11P 73.3(9) . . ?
O116 W11 O11P 83.4(9) . . ?
O119 W11 O11P 78.1(8) . . ?
O12 W12 O212 98.1(12) . . ?
O12 W12 O113 100.3(11) . . ?
O212 W12 O113 91.5(10) . . ?
O12 W12 O128 98.4(11) . . ?
O212 W12 O128 163.0(11) . . ?
O113 W12 O128 89.7(10) . . ?
O12 W12 O123 100.2(11) . . ?
O212 W12 O123 88.4(10) . . ?
O113 W12 O123 159.3(10) . . ?
O128 W12 O123 84.6(10) . . ?
O12 W12 O11P 174.8(10) . . ?
O212 W12 O11P 81.8(10) . . ?
O113 W12 O11P 74.5(9) . . ?
O128 W12 O11P 82.2(9) . . ?
O123 W12 O11P 84.9(9) . . ?
O12 W12 K1 40.2(9) . . ?
O212 W12 K1 57.9(8) . . ?
O113 W12 K1 98.3(8) . . ?
O128 W12 K1 138.6(7) . . ?
O123 W12 K1 99.2(8) . . ?
O11P W12 K1 139.1(6) . . ?
O12 W12 K2 43.8(9) . . ?
O212 W12 K2 104.5(8) . . ?
O113 W12 K2 141.8(7) . . ?
O128 W12 K2 84.7(7) . . ?
O123 W12 K2 57.5(7) . . ?
O11P W12 K2 141.2(6) . . ?
K1 W12 K2 64.1(2) . . ?
O13 W13 O313 101.4(12) . . ?
O13 W13 O123 100.6(12) . . ?
O313 W13 O123 91.7(11) . . ?
O13 W13 O137 96.2(12) . . ?
O313 W13 O137 162.1(11) . . ?
O123 W13 O137 88.0(11) . . ?
O13 W13 O134 102.2(12) . . ?
O313 W13 O134 87.8(11) . . ?
O123 W13 O134 156.8(10) . . ?
O137 W13 O134 85.6(12) . . ?
O13 W13 O13P 173.9(11) . . ?
O313 W13 O13P 81.8(9) . . ?
O123 W13 O13P 84.4(9) . . ?
O137 W13 O13P 80.4(10) . . ?
O134 W13 O13P 72.6(9) . . ?
O14 W14 O414 99.1(11) . . ?
O14 W14 O134 100.1(12) . . ?
O414 W14 O134 90.5(11) . . ?
O14 W14 O145 101.3(12) . . ?
O414 W14 O145 89.2(10) . . ?
O134 W14 O145 158.4(11) . . ?
O14 W14 O148 97.2(12) . . ?
O414 W14 O148 163.6(11) . . ?
O134 W14 O148 88.3(11) . . ?
O145 W14 O148 85.9(10) . . ?
O14 W14 O13P 174.0(10) . . ?
O414 W14 O13P 82.9(9) . . ?
O134 W14 O13P 74.1(9) . . ?
O145 W14 O13P 84.4(9) . . ?
O148 W14 O13P 81.0(10) . . ?
O15 W15 O515 98.3(12) . . ?
O15 W15 O145 102.6(12) . . ?
O515 W15 O145 88.1(11) . . ?
O15 W15 O157 99.3(12) . . ?
O515 W15 O157 90.3(11) . . ?
O145 W15 O157 158.0(12) . . ?
O15 W15 O158 97.2(12) . . ?
O515 W15 O158 164.4(12) . . ?
O145 W15 O158 87.8(11) . . ?
O157 W15 O158 87.9(11) . . ?
O15 W15 O15P 172.7(10) . . ?
O515 W15 O15P 83.8(10) . . ?
O145 W15 O15P 84.5(9) . . ?
O157 W15 O15P 73.6(10) . . ?
O158 W15 O15P 80.9(10) . . ?
O15 W15 K3 37.1(9) . 2_955 ?
O515 W15 K3 61.9(8) . 2_955 ?
O145 W15 K3 93.5(8) . 2_955 ?
O157 W15 K3 105.0(8) . 2_955 ?
O158 W15 K3 133.4(9) . 2_955 ?
O15P W15 K3 145.7(5) . 2_955 ?
O16 W16 O616 101.4(11) . . ?
O16 W16 O116 100.6(11) . . ?
O616 W16 O116 90.2(11) . . ?
O16 W16 O157 97.8(12) . . ?
O616 W16 O157 91.5(11) . . ?
O116 W16 O157 160.8(10) . . ?
O16 W16 O169 96.2(10) . . ?
O616 W16 O169 162.4(10) . . ?
O116 W16 O169 86.5(10) . . ?
O157 W16 O169 86.1(10) . . ?
O16 W16 O15P 171.2(11) . . ?
O616 W16 O15P 82.5(9) . . ?
O116 W16 O15P 87.2(9) . . ?
O157 W16 O15P 74.1(9) . . ?
O169 W16 O15P 80.1(8) . . ?
O17 W17 O128 103.3(12) . . ?
O17 W17 O179 101.1(12) . . ?
O128 W17 O179 90.6(10) . . ?
O17 W17 O178 98.6(13) . . ?
O128 W17 O178 158.1(11) . . ?
O179 W17 O178 86.5(12) . . ?
O17 W17 O137 103.3(12) . . ?
O128 W17 O137 86.0(11) . . ?
O179 W17 O137 155.5(11) . . ?
O178 W17 O137 87.8(12) . . ?
O17 W17 O17P 170.0(12) . . ?
O128 W17 O17P 84.3(9) . . ?
O179 W17 O17P 72.1(10) . . ?
O178 W17 O17P 74.1(11) . . ?
O137 W17 O17P 83.5(10) . . ?
O18 W18 O148 101.7(13) . . ?
O18 W18 O189 101.7(13) . . ?
O148 W18 O189 156.6(12) . . ?
O18 W18 O158 102.2(13) . . ?
O148 W18 O158 87.1(11) . . ?
O189 W18 O158 89.1(11) . . ?
O18 W18 O178 99.5(14) . . ?
O148 W18 O178 86.9(12) . . ?
O189 W18 O178 88.2(12) . . ?
O158 W18 O178 158.2(12) . . ?
O18 W18 O17P 171.6(12) . . ?
O148 W18 O17P 82.8(10) . . ?
O189 W18 O17P 73.9(10) . . ?
O158 W18 O17P 85.1(10) . . ?
O178 W18 O17P 73.4(11) . . ?
O19 W19 O119 103.6(11) . . ?
O19 W19 O169 102.3(10) . . ?
O119 W19 O169 91.1(10) . . ?
O19 W19 O179 101.2(11) . . ?
O119 W19 O179 91.7(11) . . ?
O169 W19 O179 154.9(10) . . ?
O19 W19 O189 98.0(11) . . ?
O119 W19 O189 158.3(10) . . ?
O169 W19 O189 85.8(10) . . ?
O179 W19 O189 82.4(11) . . ?
O19 W19 O17P 167.3(10) . . ?
O119 W19 O17P 87.0(10) . . ?
O169 W19 O17P 84.1(9) . . ?
O179 W19 O17P 71.2(9) . . ?
O189 W19 O17P 71.3(10) . . ?
O22 W22 O22E 102.8(15) . . ?
O22 W22 O227 102.2(16) . . ?
O22E W22 O227 94.6(14) . . ?
O22 W22 O223 92.9(15) . . ?
O22E W22 O223 163.2(13) . . ?
O227 W22 O223 87.7(13) . . ?
O22 W22 O222 95.1(17) . . ?
O22E W22 O222 91.9(15) . . ?
O227 W22 O222 159.7(15) . . ?
O223 W22 O222 80.8(15) . . ?
O22 W22 O22P 165.1(15) . . ?
O22E W22 O22P 91.7(12) . . ?
O227 W22 O22P 79.6(13) . . ?
O223 W22 O22P 72.4(12) . . ?
O222 W22 O22P 81.0(14) . . ?
O23 W23 O223 100.8(17) . . ?
O23 W23 O238 100.6(18) . . ?
O223 W23 O238 93.0(16) . . ?
O23 W23 O234 103.0(17) . . ?
O223 W23 O234 156.1(14) . . ?
O238 W23 O234 85.0(16) . . ?
O23 W23 O233 93(2) . . ?
O223 W23 O233 94.1(17) . . ?
O238 W23 O233 162.8(19) . . ?
O234 W23 O233 82.1(17) . . ?
O23 W23 O22P 174.2(15) . . ?
O223 W23 O22P 73.6(13) . . ?
O238 W23 O22P 81.0(14) . . ?
O234 W23 O22P 82.7(13) . . ?
O233 W23 O22P 86.1(16) . . ?
O24 W24 O248 98.4(18) . . ?
O24 W24 O234 102.6(18) . . ?
O248 W24 O234 90.0(14) . . ?
O24 W24 O245 100.3(18) . . ?
O248 W24 O245 97.2(15) . . ?
O234 W24 O245 154.7(14) . . ?
O24 W24 O244 96.9(17) . . ?
O248 W24 O244 164.5(13) . . ?
O234 W24 O244 84.3(13) . . ?
O245 W24 O244 82.5(14) . . ?
O24 W24 O24P 173.8(16) . . ?
O248 W24 O24P 84.2(12) . . ?
O234 W24 O24P 83.0(12) . . ?
O245 W24 O24P 73.7(12) . . ?
O244 W24 O24P 80.9(11) . . ?
O25 W25 O256 104.0(13) . . ?
O25 W25 O259 97.3(14) . . ?
O256 W25 O259 89.9(12) . . ?
O25 W25 O255 96.7(13) . . ?
O256 W25 O255 90.6(12) . . ?
O259 W25 O255 165.4(13) . . ?
O25 W25 O245 99.3(14) . . ?
O256 W25 O245 156.5(13) . . ?
O259 W25 O245 90.1(14) . . ?
O255 W25 O245 83.6(13) . . ?
O25 W25 O24P 169.8(12) . . ?
O256 W25 O24P 86.1(10) . . ?
O259 W25 O24P 80.9(12) . . ?
O255 W25 O24P 84.6(11) . . ?
O245 W25 O24P 70.7(12) . . ?
O25 W25 K5 38.3(10) . 2_866 ?
O256 W25 K5 96.9(8) . 2_866 ?
O259 W25 K5 135.4(10) . 2_866 ?
O255 W25 K5 58.9(9) . 2_866 ?
O245 W25 K5 99.5(10) . 2_866 ?
O24P W25 K5 143.4(7) . 2_866 ?
O26E W26 O26 101.3(12) . . ?
O26E W26 O266 99.9(10) . . ?
O26 W26 O266 94.7(11) . . ?
O26E W26 O269 93.9(11) . . ?
O26 W26 O269 94.0(12) . . ?
O266 W26 O269 161.9(11) . . ?
O26E W26 O256 167.3(11) . . ?
O26 W26 O256 90.8(11) . . ?
O266 W26 O256 82.8(10) . . ?
O269 W26 O256 81.2(10) . . ?
O26E W26 O26P 88.0(11) . . ?
O26 W26 O26P 170.6(11) . . ?
O266 W26 O26P 85.0(10) . . ?
O269 W26 O26P 83.8(10) . . ?
O256 W26 O26P 79.8(10) . . ?
O26E W26 Eu 23.9(9) . . ?
O26 W26 Eu 124.6(9) . . ?
O266 W26 Eu 91.5(7) . . ?
O269 W26 Eu 96.6(8) . . ?
O256 W26 Eu 144.5(7) . . ?
O26P W26 Eu 64.8(6) . . ?
O26E W26 K5 97.9(8) . . ?
O26 W26 K5 37.5(9) . . ?
O266 W26 K5 58.2(7) . . ?
O269 W26 K5 131.4(8) . . ?
O256 W26 K5 94.1(7) . . ?
O26P W26 K5 143.2(7) . . ?
Eu W26 K5 112.50(14) . . ?
O27 W27 O27E 102.8(16) . . ?
O27 W27 O227 106.8(17) . . ?
O27E W27 O227 94.6(14) . . ?
O27 W27 O279 99.9(17) . . ?
O27E W27 O279 94.3(14) . . ?
O227 W27 O279 149.0(15) . . ?
O27 W27 O278 95.4(18) . . ?
O27E W27 O278 161.7(16) . . ?
O227 W27 O278 79.8(16) . . ?
O279 W27 O278 82.4(16) . . ?
O27 W27 O27P 161.8(14) . . ?
O27E W27 O27P 93.5(11) . . ?
O227 W27 O27P 79.4(12) . . ?
O279 W27 O27P 70.5(13) . . ?
O278 W27 O27P 68.4(14) . . ?
O28 W28 O278 104(2) . . ?
O28 W28 O289 102.3(18) . . ?
O278 W28 O289 92.6(19) . . ?
O28 W28 O238 101.1(18) . . ?
O278 W28 O238 91.8(19) . . ?
O289 W28 O238 154.5(16) . . ?
O28 W28 O248 99.2(16) . . ?
O278 W28 O248 156.8(16) . . ?
O289 W28 O248 85.4(15) . . ?
O238 W28 O248 80.8(14) . . ?
O28 W28 O27P 175.0(16) . . ?
O278 W28 O27P 75.4(16) . . ?
O289 W28 O27P 73.0(13) . . ?
O238 W28 O27P 83.9(13) . . ?
O248 W28 O27P 82.0(11) . . ?
O29 W29 O269 101.1(14) . . ?
O29 W29 O279 98.8(16) . . ?
O269 W29 O279 90.0(13) . . ?
O29 W29 O259 103.6(15) . . ?
O269 W29 O259 87.7(13) . . ?
O279 W29 O259 157.5(15) . . ?
O29 W29 O289 101.9(16) . . ?
O269 W29 O289 157.0(15) . . ?
O279 W29 O289 86.5(16) . . ?
O259 W29 O289 87.0(15) . . ?
O29 W29 O27P 171.1(13) . . ?
O269 W29 O27P 84.1(11) . . ?
O279 W29 O27P 73.8(13) . . ?
O259 W29 O27P 83.7(12) . . ?
O289 W29 O27P 73.0(13) . . ?
O31 W31 O31E 104.3(12) . . ?
O31 W31 O312 100.1(13) . . ?
O31E W31 O312 94.0(12) . . ?
O31 W31 O316 101.0(12) . . ?
O31E W31 O316 96.6(12) . . ?
O312 W31 O316 153.2(13) . . ?
O31 W31 O317 91.3(12) . . ?
O31E W31 O317 164.5(11) . . ?
O312 W31 O317 82.6(13) . . ?
O316 W31 O317 80.7(13) . . ?
O31 W31 O31P 168.0(11) . . ?
O31E W31 O31P 86.7(10) . . ?
O312 W31 O31P 83.8(11) . . ?
O316 W31 O31P 72.4(11) . . ?
O317 W31 O31P 77.9(11) . . ?
O31 W31 K4 58.1(9) . . ?
O31E W31 K4 88.7(8) . . ?
O312 W31 K4 45.2(9) . . ?
O316 W31 K4 159.1(8) . . ?
O317 W31 K4 99.2(9) . . ?
O31P W31 K4 128.2(7) . . ?
O222 W32 O32 101.3(19) . . ?
O222 W32 O312 92.2(17) . . ?
O32 W32 O312 100.6(15) . . ?
O222 W32 O323 92.7(18) . . ?
O32 W32 O323 96.6(17) . . ?
O312 W32 O323 160.9(15) . . ?
O222 W32 O327 165.1(17) . . ?
O32 W32 O327 93.6(15) . . ?
O312 W32 O327 85.1(13) . . ?
O323 W32 O327 85.5(15) . . ?
O222 W32 O32P 84.5(17) . . ?
O32 W32 O32P 169.8(16) . . ?
O312 W32 O32P 87.4(13) . . ?
O323 W32 O32P 74.7(15) . . ?
O327 W32 O32P 80.8(12) . . ?
O222 W32 K4 86.7(14) . . ?
O32 W32 K4 51.1(13) . . ?
O312 W32 K4 52.3(9) . . ?
O323 W32 K4 146.5(12) . . ?
O327 W32 K4 102.9(9) . . ?
O32P W32 K4 138.3(9) . . ?
O233 W33 O33 98(3) . . ?
O233 W33 O334 89(2) . . ?
O33 W33 O334 102(2) . . ?
O233 W33 O323 93(2) . . ?
O33 W33 O323 100(2) . . ?
O334 W33 O323 157.4(17) . . ?
O233 W33 O338 163(2) . . ?
O33 W33 O338 98(2) . . ?
O334 W33 O338 82.9(16) . . ?
O323 W33 O338 88.8(15) . . ?
O233 W33 O32P 83(2) . . ?
O33 W33 O32P 173.6(19) . . ?
O334 W33 O32P 84.7(15) . . ?
O323 W33 O32P 73.3(14) . . ?
O338 W33 O32P 81.3(14) . . ?
O34 W34 O244 100.8(19) . . ?
O34 W34 O334 101(2) . . ?
O244 W34 O334 94.6(16) . . ?
O34 W34 O345 99.5(19) . . ?
O244 W34 O345 90.2(15) . . ?
O334 W34 O345 157.3(16) . . ?
O34 W34 O348 98(2) . . ?
O244 W34 O348 160.8(17) . . ?
O334 W34 O348 80.2(18) . . ?
O345 W34 O348 88.0(18) . . ?
O34 W34 O34P 172.5(18) . . ?
O244 W34 O34P 81.2(13) . . ?
O334 W34 O34P 85.7(15) . . ?
O345 W34 O34P 73.1(14) . . ?
O348 W34 O34P 80.0(16) . . ?
O35 W35 O255 98.1(14) . . ?
O35 W35 O345 102.0(15) . . ?
O255 W35 O345 88.2(14) . . ?
O35 W35 O356 100.6(14) . . ?
O255 W35 O356 90.3(13) . . ?
O345 W35 O356 157.3(14) . . ?
O35 W35 O359 97.5(15) . . ?
O255 W35 O359 164.3(14) . . ?
O345 W35 O359 88.7(15) . . ?
O356 W35 O359 86.6(14) . . ?
O35 W35 O34P 175.6(14) . . ?
O255 W35 O34P 82.3(12) . . ?
O345 W35 O34P 73.6(14) . . ?
O356 W35 O34P 83.8(12) . . ?
O359 W35 O34P 82.1(13) . . ?
O35 W35 K5 40.5(11) . 2_866 ?
O255 W35 K5 57.8(9) . 2_866 ?
O345 W35 K5 103.0(11) . 2_866 ?
O356 W35 K5 95.3(10) . 2_866 ?
O359 W35 K5 137.7(11) . 2_866 ?
O34P W35 K5 140.1(8) . 2_866 ?
O36 W36 O266 99.3(12) . . ?
O36 W36 O356 100.4(13) . . ?
O266 W36 O356 89.3(12) . . ?
O36 W36 O316 98.9(12) . . ?
O266 W36 O316 95.3(11) . . ?
O356 W36 O316 159.1(13) . . ?
O36 W36 O369 94.8(15) . . ?
O266 W36 O369 165.3(13) . . ?
O356 W36 O369 84.2(14) . . ?
O316 W36 O369 86.4(13) . . ?
O36 W36 O31P 173.3(11) . . ?
O266 W36 O31P 83.7(10) . . ?
O356 W36 O31P 85.5(12) . . ?
O316 W36 O31P 74.8(11) . . ?
O369 W36 O31P 82.7(13) . . ?
O36 W36 K5 41.2(10) . . ?
O266 W36 K5 58.1(7) . . ?
O356 W36 K5 97.8(10) . . ?
O316 W36 K5 101.9(9) . . ?
O369 W36 K5 135.8(11) . . ?
O31P W36 K5 141.5(8) . . ?
O37 W37 O327 103.4(17) . . ?
O37 W37 O317 104.0(18) . . ?
O327 W37 O317 91.9(15) . . ?
O37 W37 O378 97.2(18) . . ?
O327 W37 O378 91.3(14) . . ?
O317 W37 O378 157.1(14) . . ?
O37 W37 O379 98.0(18) . . ?
O327 W37 O379 157.7(14) . . ?
O317 W37 O379 88.8(15) . . ?
O378 W37 O379 79.9(15) . . ?
O37 W37 O37P 166.7(17) . . ?
O327 W37 O37P 85.5(13) . . ?
O317 W37 O37P 85.3(13) . . ?
O378 W37 O37P 72.4(13) . . ?
O379 W37 O37P 72.4(13) . . ?
O38 W38 O338 104(2) . . ?
O38 W38 O348 105(2) . . ?
O338 W38 O348 85.6(18) . . ?
O38 W38 O378 99(2) . . ?
O338 W38 O378 92.0(15) . . ?
O348 W38 O378 155.5(18) . . ?
O38 W38 O389 98(2) . . ?
O338 W38 O389 158.7(18) . . ?
O348 W38 O389 89.3(19) . . ?
O378 W38 O389 84.2(16) . . ?
O38 W38 O37P 168.4(19) . . ?
O338 W38 O37P 85.7(15) . . ?
O348 W38 O37P 82.0(17) . . ?
O378 W38 O37P 73.5(13) . . ?
O389 W38 O37P 73.1(16) . . ?
O39 W39 O389 100(2) . . ?
O39 W39 O369 100(2) . . ?
O389 W39 O369 159.9(18) . . ?
O39 W39 O379 98(2) . . ?
O389 W39 O379 89.1(18) . . ?
O369 W39 O379 91.1(16) . . ?
O39 W39 O359 103.8(19) . . ?
O389 W39 O359 86.8(18) . . ?
O369 W39 O359 85.6(15) . . ?
O379 W39 O359 158.2(16) . . ?
O39 W39 O37P 172.2(19) . . ?
O389 W39 O37P 75.7(16) . . ?
O369 W39 O37P 84.9(14) . . ?
O379 W39 O37P 75.6(14) . . ?
O359 W39 O37P 82.7(13) . . ?
O2E Eu O31E 75.0(8) . . ?
O2E Eu O26E 140.7(9) . . ?
O31E Eu O26E 76.2(9) . . ?
O2E Eu O27E 146.0(9) . . ?
O31E Eu O27E 117.9(9) . . ?
O26E Eu O27E 72.3(9) . . ?
O2E Eu O22E 83.4(9) . . ?
O31E Eu O22E 71.6(9) . . ?
O26E Eu O22E 111.8(9) . . ?
O27E Eu O22E 72.8(10) . . ?
O2E Eu O11E 75.6(8) . . ?
O31E Eu O11E 78.2(8) . . ?
O26E Eu O11E 72.8(8) . . ?
O27E Eu O11E 135.9(9) . . ?
O22E Eu O11E 146.8(9) . . ?
O2E Eu O9E 71.6(8) . . ?
O31E Eu O9E 137.2(8) . . ?
O26E Eu O9E 145.0(8) . . ?
O27E Eu O9E 80.0(9) . . ?
O22E Eu O9E 78.7(9) . . ?
O11E Eu O9E 117.3(8) . . ?
O2E Eu O6E 108.1(8) . . ?
O31E Eu O6E 145.9(8) . . ?
O26E Eu O6E 82.5(8) . . ?
O27E Eu O6E 79.2(9) . . ?
O22E Eu O6E 142.0(9) . . ?
O11E Eu O6E 70.2(8) . . ?
O9E Eu O6E 71.6(8) . . ?
O2E Eu W26 138.1(6) . . ?
O31E Eu W26 65.0(6) . . ?
O26E Eu W26 17.5(6) . . ?
O27E Eu W26 69.5(7) . . ?
O22E Eu W26 94.9(7) . . ?
O11E Eu W26 84.4(5) . . ?
O9E Eu W26 149.3(5) . . ?
O6E Eu W26 98.8(5) . . ?
O2E Eu K4 30.4(7) . . ?
O31E Eu K4 61.0(6) . . ?
O26E Eu K4 137.1(6) . . ?
O27E Eu K4 125.0(7) . . ?
O22E Eu K4 54.2(7) . . ?
O11E Eu K4 99.0(6) . . ?
O9E Eu K4 76.7(6) . . ?
O6E Eu K4 135.5(5) . . ?
W26 Eu K4 123.66(13) . . ?
O2P P1 O3P 111.8(13) . . ?
O2P P1 O5P 112.3(13) . . ?
O3P P1 O5P 111.6(13) . . ?
O2P P1 O7P 108.6(14) . . ?
O3P P1 O7P 106.7(12) . . ?
O5P P1 O7P 105.4(13) . . ?
O15P P2 O11P 111.4(13) . . ?
O15P P2 O13P 111.4(13) . . ?
O11P P2 O13P 113.4(13) . . ?
O15P P2 O17P 105.1(13) . . ?
O11P P2 O17P 108.0(14) . . ?
O13P P2 O17P 107.0(13) . . ?
O26P P3 O22P 111.2(17) . . ?
O26P P3 O27P 109.9(17) . . ?
O22P P3 O27P 105.9(17) . . ?
O26P P3 O24P 111.8(15) . . ?
O22P P3 O24P 110.9(18) . . ?
O27P P3 O24P 106.8(15) . . ?
O31P P4 O32P 114.2(19) . . ?
O31P P4 O34P 110.0(18) . . ?
O32P P4 O34P 112(2) . . ?
O31P P4 O37P 106.5(18) . . ?
O32P P4 O37P 106.3(19) . . ?
O34P P4 O37P 107.4(18) . . ?
W2 O2 K4 103.0(11) . . ?
W2 O2 K1 116.3(12) . . ?
K4 O2 K1 98.9(9) . . ?
W3 O3 K4 136.9(15) . 2_865 ?
W3 O3 K1 107.7(12) . 2_865 ?
K4 O3 K1 97.2(10) 2_865 2_865 ?
W4 O4 K3 109.2(11) . . ?
W5 O5 K3 119.9(11) . 2_955 ?
W7 O7 K2 132.0(13) . 2_865 ?
W7 O7 K1 105.7(12) . 2_865 ?
K2 O7 K1 95.9(9) 2_865 2_865 ?
W8 O8 K3 104.4(13) . . ?
W11 O11 K5 165.0(14) . . ?
W12 O12 K1 116.1(12) . . ?
W12 O12 K2 113.9(12) . . ?
K1 O12 K2 91.8(8) . . ?
W13 O13 K2 111.9(12) . . ?
W15 O15 K3 121.2(13) . 2_955 ?
W25 O25 K5 119.1(14) . 2_866 ?
W26 O26 K5 119.0(13) . . ?
W31 O31 K1 166.4(15) . . ?
W31 O31 K4 95.3(10) . . ?
K1 O31 K4 90.6(7) . . ?
W32 O32 K4 99.8(16) . . ?
W35 O35 K5 116.7(14) . 2_866 ?
W36 O36 K5 115.5(13) . . ?
W2 O2E Eu 139.6(15) . . ?
W2 O2E K4 94.5(10) . . ?
Eu O2E K4 125.8(10) . . ?
W6 O6E Eu 156.3(13) . . ?
W9 O9E Eu 155.5(14) . . ?
W11 O11E Eu 155.1(12) . . ?
W22 O22E Eu 156.5(16) . . ?
W26 O26E Eu 138.6(14) . . ?
W27 O27E Eu 155.7(17) . . ?
W31 O31E Eu 153.8(13) . . ?
P1 O2P W2 136.4(14) . . ?
P1 O3P W4 132.2(12) . . ?
P1 O3P W3 124.7(12) . . ?
W4 O3P W3 92.4(7) . . ?
P1 O5P W6 127.7(13) . . ?
P1 O5P W5 126.8(12) . . ?
W6 O5P W5 93.1(8) . . ?
P1 O7P W7 122.4(13) . . ?
P1 O7P W8 125.8(14) . . ?
W7 O7P W8 90.3(8) . . ?
P1 O7P W9 124.5(13) . . ?
W7 O7P W9 91.7(9) . . ?
W8 O7P W9 92.2(8) . . ?
P2 O11P W12 127.1(12) . . ?
P2 O11P W11 132.3(13) . . ?
W12 O11P W11 89.2(8) . . ?
P2 O13P W14 129.0(13) . . ?
P2 O13P W13 126.8(13) . . ?
W14 O13P W13 90.5(7) . . ?
P2 O15P W16 129.3(13) . . ?
P2 O15P W15 129.5(12) . . ?
W16 O15P W15 91.2(8) . . ?
P2 O17P W18 125.6(14) . . ?
P2 O17P W17 123.8(14) . . ?
W18 O17P W17 91.5(9) . . ?
P2 O17P W19 122.0(13) . . ?
W18 O17P W19 92.6(9) . . ?
W17 O17P W19 92.0(9) . . ?
P3 O22P W22 130(2) . . ?
P3 O22P W23 126.8(18) . . ?
W22 O22P W23 91.3(11) . . ?
P3 O24P W24 130.2(15) . . ?
P3 O24P W25 122.7(16) . . ?
W24 O24P W25 93.9(9) . . ?
P3 O26P W26 136.1(15) . . ?
P3 O27P W29 123.0(15) . . ?
P3 O27P W28 128.0(17) . . ?
W29 O27P W28 90.9(9) . . ?
P3 O27P W27 123.0(14) . . ?
W29 O27P W27 90.1(10) . . ?
W28 O27P W27 91.2(9) . . ?
P4 O31P W36 129.8(17) . . ?
P4 O31P W31 129.7(17) . . ?
W36 O31P W31 89.9(10) . . ?
P4 O34P W35 128.0(18) . . ?
P4 O34P W34 126.3(19) . . ?
W35 O34P W34 90.2(11) . . ?
P4 O37P W39 125.9(19) . . ?
P4 O37P W38 125.0(18) . . ?
W39 O37P W38 91.0(12) . . ?
P4 O37P W37 121.3(18) . . ?
W39 O37P W37 91.7(11) . . ?
W38 O37P W37 92.3(12) . . ?
P4 O32P W32 128(2) . . ?
P4 O32P W33 130(2) . . ?
W32 O32P W33 91.9(13) . . ?
W12 O113 W11 121.2(13) . . ?
W16 O116 W11 155.9(13) . . ?
W19 O119 W11 149.9(13) . . ?
W13 O123 W12 151.0(14) . . ?
W17 O128 W12 152.9(13) . . ?
W14 O134 W13 122.4(13) . . ?
W13 O137 W17 149.8(16) . . ?
W15 O145 W14 150.9(14) . . ?
W18 O148 W14 151.7(14) . . ?
W15 O157 W16 120.6(14) . . ?
W18 O158 W15 148.7(15) . . ?
W19 O169 W16 145.3(13) . . ?
W17 O178 W18 120.9(15) . . ?
W17 O179 W19 124.6(13) . . ?
W18 O189 W19 122.2(14) . . ?
W12 O212 W2 164.7(15) . . ?
W12 O212 K1 93.0(9) . . ?
W2 O212 K1 93.7(9) . . ?
W32 O222 W22 157(3) . . ?
W23 O223 W22 122.7(17) . . ?
W27 O227 W22 143.0(18) . . ?
W3 O230 W2 149.7(13) . . ?
W33 O233 W23 170(3) . . ?
W24 O234 W23 148(2) . . ?
W23 O238 W28 155(2) . . ?
W34 O244 W24 160.9(18) . . ?
W24 O245 W25 121.4(17) . . ?
W24 O248 W28 151.5(18) . . ?
W35 O255 W25 157.4(17) . . ?
W35 O255 K5 93.9(11) . 2_866 ?
W25 O255 K5 90.6(10) . 2_866 ?
W25 O256 W26 149.4(14) . . ?
W29 O259 W25 147.9(17) . . ?
W36 O266 W26 167.4(13) . . ?
W36 O266 K5 93.0(8) . . ?
W26 O266 K5 92.5(9) . . ?
W29 O269 W26 152.4(17) . . ?
W7 O270 W2 153.5(15) . . ?
W28 O278 W27 125(2) . . ?
W29 O279 W27 125(2) . . ?
W28 O289 W29 123(2) . . ?
W32 O312 W31 155.5(18) . . ?
W32 O312 K4 95.5(12) . . ?
W31 O312 K4 106.0(13) . . ?
W13 O313 W3 156.2(16) . . ?
W36 O316 W31 120.2(14) . . ?
W37 O317 W31 148.8(18) . . ?
W32 O323 W33 119(2) . . ?
W37 O327 W32 146.5(19) . . ?
W34 O334 W33 157(2) . . ?
W38 O338 W33 150(2) . . ?
W4 O340 W3 122.0(12) . . ?
W34 O345 W35 122.8(19) . . ?
W38 O348 W34 155(3) . . ?
W36 O356 W35 151.2(19) . . ?
W39 O359 W35 150(2) . . ?
W39 O369 W36 152(2) . . ?
W7 O370 W3 146.7(14) . . ?
W7 O370 K1 94.2(10) . 2_865 ?
W3 O370 K1 96.6(9) . 2_865 ?
W37 O378 W38 121.3(18) . . ?
W39 O379 W37 120.3(19) . . ?
W39 O389 W38 120(2) . . ?
W14 O414 W4 160.8(13) . . ?
W4 O450 W5 148.7(15) . . ?
W4 O480 W8 151.6(13) . . ?
W4 O480 K3 97.3(9) . . ?
W8 O480 K3 97.9(9) . . ?
W15 O515 W5 164.0(14) . . ?
W5 O560 W6 121.8(12) . . ?
W8 O580 W5 153.9(14) . . ?
W16 O616 W6 159.9(16) . . ?
W9 O690 W6 139.7(13) . . ?
W8 O780 W7 122.7(15) . . ?
W7 O790 W9 123.5(14) . . ?
W8 O890 W9 122.3(13) . . ?
O31 K1 O12 97.1(8) . . ?
O31 K1 O2 75.0(8) . . ?
O12 K1 O2 102.3(8) . . ?
O31 K1 O918 85.7(10) . . ?
O12 K1 O918 83.0(10) . . ?
O2 K1 O918 160.4(10) . . ?
O31 K1 O7 159.5(8) . 2_865 ?
O12 K1 O7 81.9(8) . 2_865 ?
O2 K1 O7 125.3(8) . 2_865 ?
O918 K1 O7 73.9(10) . 2_865 ?
O31 K1 O3 73.5(8) . 2_865 ?
O12 K1 O3 168.3(8) . 2_865 ?
O2 K1 O3 69.0(8) . 2_865 ?
O918 K1 O3 102.7(11) . 2_865 ?
O7 K1 O3 109.4(8) 2_865 2_865 ?
O31 K1 O904 131.6(8) . . ?
O12 K1 O904 68.1(8) . . ?
O2 K1 O904 64.8(7) . . ?
O918 K1 O904 133.7(10) . . ?
O7 K1 O904 67.0(8) 2_865 . ?
O3 K1 O904 112.9(8) 2_865 . ?
O31 K1 O370 122.2(8) . 2_865 ?
O12 K1 O370 137.2(8) . 2_865 ?
O2 K1 O370 103.8(8) . 2_865 ?
O918 K1 O370 83.6(10) . 2_865 ?
O7 K1 O370 55.3(8) 2_865 2_865 ?
O3 K1 O370 54.2(7) 2_865 2_865 ?
O904 K1 O370 93.6(7) . 2_865 ?
O31 K1 O212 69.4(7) . . ?
O12 K1 O212 52.7(7) . . ?
O2 K1 O212 52.6(7) . . ?
O918 K1 O212 123.3(10) . . ?
O7 K1 O212 123.2(8) 2_865 . ?
O3 K1 O212 116.3(8) 2_865 . ?
O904 K1 O212 65.3(7) . . ?
O370 K1 O212 152.7(7) 2_865 . ?
O31 K1 W7 151.3(7) . 2_865 ?
O12 K1 W7 107.7(6) . 2_865 ?
O2 K1 W7 112.4(6) . 2_865 ?
O918 K1 W7 83.2(8) . 2_865 ?
O7 K1 W7 26.5(6) 2_865 2_865 ?
O3 K1 W7 83.3(6) 2_865 2_865 ?
O904 K1 W7 72.9(5) . 2_865 ?
O370 K1 W7 30.2(5) 2_865 2_865 ?
O212 K1 W7 137.9(5) . 2_865 ?
O31 K1 W3 98.4(6) . 2_865 ?
O12 K1 W3 164.3(6) . 2_865 ?
O2 K1 W3 79.4(6) . 2_865 ?
O918 K1 W3 100.7(9) . 2_865 ?
O7 K1 W3 84.5(6) 2_865 2_865 ?
O3 K1 W3 25.4(5) 2_865 2_865 ?
O904 K1 W3 99.3(6) . 2_865 ?
O370 K1 W3 30.4(5) 2_865 2_865 ?
O212 K1 W3 131.9(5) . 2_865 ?
W7 K1 W3 58.12(13) 2_865 2_865 ?
O31 K1 W12 83.6(6) . . ?
O12 K1 W12 23.6(5) . . ?
O2 K1 W12 80.1(6) . . ?
O918 K1 W12 101.3(9) . . ?
O7 K1 W12 101.3(6) 2_865 . ?
O3 K1 W12 145.2(6) 2_865 . ?
O904 K1 W12 64.6(6) . . ?
O370 K1 W12 154.2(5) 2_865 . ?
O212 K1 W12 29.1(4) . . ?
W7 K1 W12 124.5(2) 2_865 . ?
W3 K1 W12 158.0(3) 2_865 . ?
O904 K2 O911 76.2(9) . 2_865 ?
O904 K2 O7 71.7(9) . 2_865 ?
O911 K2 O7 78.5(9) 2_865 2_865 ?
O904 K2 O927 139.0(15) . . ?
O911 K2 O927 74.8(15) 2_865 . ?
O7 K2 O927 128.6(15) 2_865 . ?
O904 K2 O12 67.0(8) . . ?
O911 K2 O12 140.2(9) 2_865 . ?
O7 K2 O12 76.1(8) 2_865 . ?
O927 K2 O12 144.5(15) . . ?
O904 K2 O931 138.4(13) . . ?
O911 K2 O931 104.5(13) 2_865 . ?
O7 K2 O931 67.9(12) 2_865 . ?
O927 K2 O931 77.4(17) . . ?
O12 K2 O931 93.7(12) . . ?
O904 K2 O13 77.3(8) . . ?
O911 K2 O13 88.8(9) 2_865 . ?
O7 K2 O13 148.5(8) 2_865 . ?
O927 K2 O13 73.7(14) . . ?
O12 K2 O13 97.1(7) . . ?
O931 K2 O13 143.6(12) . . ?
O904 K2 W12 62.0(6) . . ?
O911 K2 W12 137.4(7) 2_865 . ?
O7 K2 W12 95.1(6) 2_865 . ?
O927 K2 W12 133.5(14) . . ?
O12 K2 W12 22.3(5) . . ?
O931 K2 W12 112.0(11) . . ?
O13 K2 W12 74.8(5) . . ?
O904 K2 K1 45.5(6) . . ?
O911 K2 K1 101.7(7) 2_865 . ?
O7 K2 K1 42.3(6) 2_865 . ?
O927 K2 K1 170.8(14) . . ?
O12 K2 K1 40.6(5) . . ?
O931 K2 K1 95.6(11) . . ?
O13 K2 K1 115.0(6) . . ?
W12 K2 K1 54.53(18) . . ?
O904 K2 K4 45.9(6) . 2_865 ?
O911 K2 K4 39.1(7) 2_865 2_865 ?
O7 K2 K4 91.7(6) 2_865 2_865 ?
O927 K2 K4 94.2(13) . 2_865 ?
O12 K2 K4 111.7(6) . 2_865 ?
O931 K2 K4 142.9(11) . 2_865 ?
O13 K2 K4 61.8(5) . 2_865 ?
W12 K2 K4 100.1(3) . 2_865 ?
K1 K2 K4 87.8(3) . 2_865 ?
O910 K3 O15 78.1(8) . 2_955 ?
O910 K3 O4 101.7(8) . . ?
O15 K3 O4 158.8(9) 2_955 . ?
O910 K3 O5 68.7(8) . 2_955 ?
O15 K3 O5 99.0(8) 2_955 2_955 ?
O4 K3 O5 62.2(7) . 2_955 ?
O910 K3 O480 89.3(8) . . ?
O15 K3 O480 146.0(8) 2_955 . ?
O4 K3 O480 54.5(7) . . ?
O5 K3 O480 105.7(7) 2_955 . ?
O910 K3 O8 68.1(9) . . ?
O15 K3 O8 90.3(8) 2_955 . ?
O4 K3 O8 109.4(8) . . ?
O5 K3 O8 132.7(8) 2_955 . ?
O480 K3 O8 55.7(7) . . ?
O910 K3 W4 93.4(6) . . ?
O15 K3 W4 171.1(6) 2_955 . ?
O4 K3 W4 25.4(5) . . ?
O5 K3 W4 80.0(5) 2_955 . ?
O480 K3 W4 29.5(4) . . ?
O8 K3 W4 84.1(6) . . ?
O910 K3 W8 73.6(7) . . ?
O15 K3 W8 115.7(7) 2_955 . ?
O4 K3 W8 83.9(5) . . ?
O5 K3 W8 121.0(5) 2_955 . ?
O480 K3 W8 30.5(4) . . ?
O8 K3 W8 25.5(6) . . ?
W4 K3 W8 58.57(15) . . ?
O910 K3 W15 68.8(6) . 2_955 ?
O15 K3 W15 21.7(6) 2_955 2_955 ?
O4 K3 W15 138.6(7) . 2_955 ?
O5 K3 W15 77.3(5) 2_955 2_955 ?
O480 K3 W15 155.4(5) . 2_955 ?
O8 K3 W15 103.9(6) . 2_955 ?
W4 K3 W15 155.1(3) . 2_955 ?
W8 K3 W15 127.2(3) . 2_955 ?
O910 K3 W5 63.1(6) . 2_955 ?
O15 K3 W5 77.3(6) 2_955 2_955 ?
O4 K3 W5 83.7(6) . 2_955 ?
O5 K3 W5 21.7(5) 2_955 2_955 ?
O480 K3 W5 124.6(5) . 2_955 ?
O8 K3 W5 131.1(6) . 2_955 ?
W4 K3 W5 101.2(3) . 2_955 ?
W8 K3 W5 131.1(3) . 2_955 ?
W15 K3 W5 55.66(15) 2_955 2_955 ?
O3 K4 O911 149.9(9) 2_865 . ?
O3 K4 O2 73.7(9) 2_865 . ?
O911 K4 O2 100.1(9) . . ?
O3 K4 O32 85.2(10) 2_865 . ?
O911 K4 O32 98.4(10) . . ?
O2 K4 O32 158.9(10) . . ?
O3 K4 O312 93.7(9) 2_865 . ?
O911 K4 O312 114.0(9) . . ?
O2 K4 O312 120.0(9) . . ?
O32 K4 O312 60.0(10) . . ?
O3 K4 O2E 118.9(9) 2_865 . ?
O911 K4 O2E 77.7(9) . . ?
O2 K4 O2E 57.0(7) . . ?
O32 K4 O2E 138.1(9) . . ?
O312 K4 O2E 83.3(9) . . ?
O3 K4 O904 80.1(8) 2_865 2_865 ?
O911 K4 O904 72.1(8) . 2_865 ?
O2 K4 O904 58.2(8) . 2_865 ?
O32 K4 O904 119.2(10) . 2_865 ?
O312 K4 O904 173.8(9) . 2_865 ?
O2E K4 O904 99.5(8) . 2_865 ?
O3 K4 O31 68.7(8) 2_865 . ?
O911 K4 O31 137.0(9) . . ?
O2 K4 O31 67.2(7) . . ?
O32 K4 O31 105.1(9) . . ?
O312 K4 O31 54.0(8) . . ?
O2E K4 O31 60.8(7) . . ?
O904 K4 O31 122.6(8) 2_865 . ?
O3 K4 W32 95.6(7) 2_865 . ?
O911 K4 W32 101.8(7) . . ?
O2 K4 W32 151.0(6) . . ?
O32 K4 W32 29.1(8) . . ?
O312 K4 W32 32.2(7) . . ?
O2E K4 W32 110.0(5) . . ?
O904 K4 W32 147.9(6) 2_865 . ?
O31 K4 W32 83.8(5) . . ?
O3 K4 W2 99.7(7) 2_865 . ?
O911 K4 W2 83.4(7) . . ?
O2 K4 W2 28.3(5) . . ?
O32 K4 W2 167.3(8) . . ?
O312 K4 W2 107.8(7) . . ?
O2E K4 W2 29.9(5) . . ?
O904 K4 W2 73.4(6) 2_865 . ?
O31 K4 W2 66.5(5) . . ?
W32 K4 W2 138.3(3) . . ?
O3 K4 W31 85.4(7) 2_865 . ?
O911 K4 W31 124.5(7) . . ?
O2 K4 W31 91.2(6) . . ?
O32 K4 W31 86.6(8) . . ?
O312 K4 W31 28.8(7) . . ?
O2E K4 W31 63.9(5) . . ?
O904 K4 W31 148.8(6) 2_865 . ?
O31 K4 W31 26.6(4) . . ?
W32 K4 W31 60.62(14) . . ?
W2 K4 W31 82.12(19) . . ?
O3 K4 W3 16.7(6) 2_865 2_865 ?
O911 K4 W3 133.4(7) . 2_865 ?
O2 K4 W3 75.0(6) . 2_865 ?
O32 K4 W3 84.9(8) . 2_865 ?
O312 K4 W3 107.7(7) . 2_865 ?
O2E K4 W3 128.1(6) . 2_865 ?
O904 K4 W3 66.2(5) 2_865 2_865 ?
O31 K4 W3 84.7(5) . 2_865 ?
W32 K4 W3 102.5(2) . 2_865 ?
W2 K4 W3 103.1(2) . 2_865 ?
W31 K4 W3 102.0(2) . 2_865 ?
O11 K5 O26 75.6(8) . . ?
O11 K5 O25 135.9(9) . 2_866 ?
O26 K5 O25 143.2(9) . 2_866 ?
O11 K5 O933 64.6(15) . . ?
O26 K5 O933 87.2(15) . . ?
O25 K5 O933 120.7(15) 2_866 . ?
O11 K5 O36 89.4(9) . . ?
O26 K5 O36 102.5(9) . . ?
O25 K5 O36 66.5(9) 2_866 . ?
O933 K5 O36 149.2(15) . . ?
O11 K5 O35 115.9(9) . 2_866 ?
O26 K5 O35 66.2(9) . 2_866 ?
O25 K5 O35 102.8(9) 2_866 2_866 ?
O933 K5 O35 64.1(15) . 2_866 ?
O36 K5 O35 146.4(9) . 2_866 ?
O11 K5 O919 69.6(11) . . ?
O26 K5 O919 142.7(12) . . ?
O25 K5 O919 74.0(11) 2_866 . ?
O933 K5 O919 66.3(16) . . ?
O36 K5 O919 90.1(12) . . ?
O35 K5 O919 118.4(12) 2_866 . ?
O11 K5 O913 135.4(6) . . ?
O26 K5 O913 69.8(6) . . ?
O25 K5 O913 73.4(6) 2_866 . ?
O933 K5 O913 137.9(14) . . ?
O36 K5 O913 72.2(6) . . ?
O35 K5 O913 74.3(7) 2_866 . ?
O919 K5 O913 147.0(10) . . ?
O11 K5 O266 66.6(7) . . ?
O26 K5 O266 52.3(7) . . ?
O25 K5 O266 115.1(9) 2_866 . ?
O933 K5 O266 122.5(14) . . ?
O36 K5 O266 52.1(7) . . ?
O35 K5 O266 116.0(8) 2_866 . ?
O919 K5 O266 120.5(11) . . ?
O913 K5 O266 70.2(4) . . ?
O11 K5 O255 149.5(9) . 2_866 ?
O26 K5 O255 112.6(8) . 2_866 ?
O25 K5 O255 52.8(8) 2_866 2_866 ?
O933 K5 O255 86.0(15) . 2_866 ?
O36 K5 O255 115.7(8) . 2_866 ?
O35 K5 O255 50.9(8) 2_866 2_866 ?
O919 K5 O255 92.2(11) . 2_866 ?
O913 K5 O255 72.1(5) . 2_866 ?
O266 K5 O255 142.3(7) . 2_866 ?
O11 K5 W25 152.6(6) . 2_866 ?
O26 K5 W25 131.7(6) . 2_866 ?
O25 K5 W25 22.6(6) 2_866 2_866 ?
O933 K5 W25 108.8(14) . 2_866 ?
O36 K5 W25 86.5(6) . 2_866 ?
O35 K5 W25 80.2(6) 2_866 2_866 ?
O919 K5 W25 83.4(9) . 2_866 ?
O913 K5 W25 68.30(17) . 2_866 ?
O266 K5 W25 128.4(5) . 2_866 ?
O255 K5 W25 30.5(5) 2_866 2_866 ?
O11 K5 W26 65.9(6) . . ?
O26 K5 W26 23.5(6) . . ?
O25 K5 W26 137.7(7) 2_866 . ?
O933 K5 W26 101.2(14) . . ?
O36 K5 W26 81.0(6) . . ?
O35 K5 W26 89.4(7) 2_866 . ?
O919 K5 W26 134.5(10) . . ?
O913 K5 W26 71.29(19) . . ?
O266 K5 W26 29.3(4) . . ?
O255 K5 W26 131.8(6) 2_866 . ?
W25 K5 W26 139.6(3) 2_866 . ?
K2 O904 K1 94.6(9) . . ?
K2 O904 K4 94.4(8) . 2_865 ?
K1 O904 K4 150.0(11) . 2_865 ?
K4 O911 K2 100.2(10) . 2_865 ?
K5 O913 K5 180.000(1) . 2_866 ?

loop_
_geom_bond_atom_site_label_1
_geom_bond_atom_site_label_2
_geom_bond_distance
_geom_bond_site_symmetry_2
_geom_bond_publ_flag
W2 O2 1.74(3) . ?
W2 O2E 1.78(2) . ?
W2 O212 1.93(2) . ?
W2 O270 1.98(2) . ?
W2 O230 2.09(2) . ?
W2 O2P 2.14(2) . ?
W2 K4 3.566(10) . ?
W2 K1 3.893(9) . ?
W3 O3 1.72(3) . ?
W3 O230 1.81(2) . ?
W3 O313 1.93(3) . ?
W3 O340 1.94(3) . ?
W3 O370 1.95(3) . ?
W3 O3P 2.38(2) . ?
W3 K1 3.833(9) 2_865 ?
W3 K4 4.106(10) 2_865 ?
W4 O4 1.71(2) . ?
W4 O480 1.87(2) . ?
W4 O340 1.90(2) . ?
W4 O450 1.90(2) . ?
W4 O414 2.00(2) . ?
W4 O3P 2.28(2) . ?
W4 K3 3.768(9) . ?
W5 O5 1.73(3) . ?
W5 O560 1.82(2) . ?
W5 O515 1.93(3) . ?
W5 O450 1.93(2) . ?
W5 O580 1.93(3) . ?
W5 O5P 2.39(2) . ?
W5 K3 4.076(12) 2_955 ?
W6 O6E 1.72(2) . ?
W6 O6 1.75(3) . ?
W6 O690 1.96(2) . ?
W6 O616 1.96(3) . ?
W6 O560 2.09(2) . ?
W6 O5P 2.32(2) . ?
W7 O7 1.72(3) . ?
W7 O270 1.86(2) . ?
W7 O370 1.88(2) . ?
W7 O790 1.88(2) . ?
W7 O780 1.94(3) . ?
W7 O7P 2.36(2) . ?
W7 K1 3.724(8) 2_865 ?
W8 O8 1.71(3) . ?
W8 O890 1.83(3) . ?
W8 O580 1.89(3) . ?
W8 O780 1.91(3) . ?
W8 O480 1.97(2) . ?
W8 O7P 2.40(2) . ?
W8 K3 3.840(11) . ?
W9 O9 1.72(3) . ?
W9 O9E 1.76(2) . ?
W9 O690 1.91(2) . ?
W9 O790 1.99(3) . ?
W9 O890 2.12(3) . ?
W9 O7P 2.41(2) . ?
W11 O11E 1.72(2) . ?
W11 O11 1.74(2) . ?
W11 O113 1.92(2) . ?
W11 O116 1.92(2) . ?
W11 O119 2.11(2) . ?
W11 O11P 2.38(2) . ?
W12 O12 1.71(3) . ?
W12 O212 1.87(2) . ?
W12 O113 1.89(2) . ?
W12 O128 1.91(2) . ?
W12 O123 1.94(2) . ?
W12 O11P 2.35(2) . ?
W12 K1 3.839(9) . ?
W12 K2 4.136(10) . ?
W13 O13 1.72(3) . ?
W13 O313 1.88(3) . ?
W13 O123 1.88(2) . ?
W13 O137 1.90(3) . ?
W13 O134 1.93(3) . ?
W13 O13P 2.39(2) . ?
W14 O14 1.71(3) . ?
W14 O414 1.82(2) . ?
W14 O134 1.90(3) . ?
W14 O145 1.92(2) . ?
W14 O148 1.95(3) . ?
W14 O13P 2.34(2) . ?
W15 O15 1.72(3) . ?
W15 O515 1.87(3) . ?
W15 O145 1.89(2) . ?
W15 O157 1.92(3) . ?
W15 O158 1.93(3) . ?
W15 O15P 2.37(2) . ?
W15 K3 3.979(10) 2_955 ?
W16 O16 1.70(2) . ?
W16 O616 1.83(2) . ?
W16 O116 1.88(2) . ?
W16 O157 1.95(3) . ?
W16 O169 1.98(2) . ?
W16 O15P 2.33(2) . ?
W17 O17 1.70(3) . ?
W17 O128 1.91(2) . ?
W17 O179 1.91(2) . ?
W17 O178 1.92(3) . ?
W17 O137 1.94(3) . ?
W17 O17P 2.36(2) . ?
W18 O18 1.70(3) . ?
W18 O148 1.89(3) . ?
W18 O189 1.89(3) . ?
W18 O158 1.92(3) . ?
W18 O178 1.96(3) . ?
W18 O17P 2.35(3) . ?
W19 O19 1.72(2) . ?
W19 O119 1.83(2) . ?
W19 O169 1.88(2) . ?
W19 O179 1.94(2) . ?
W19 O189 2.01(3) . ?
W19 O17P 2.38(2) . ?
W22 O22 1.73(4) . ?
W22 O22E 1.74(3) . ?
W22 O227 1.93(3) . ?
W22 O223 2.08(3) . ?
W22 O222 2.147(10) . ?
W22 O22P 2.34(3) . ?
W23 O23 1.69(4) . ?
W23 O223 1.83(3) . ?
W23 O238 1.897(10) . ?
W23 O234 1.95(3) . ?
W23 O233 2.157(10) . ?
W23 O22P 2.46(3) . ?
W24 O24 1.70(4) . ?
W24 O248 1.82(3) . ?
W24 O234 1.88(3) . ?
W24 O245 1.88(3) . ?
W24 O244 2.05(3) . ?
W24 O24P 2.28(3) . ?
W25 O25 1.71(3) . ?
W25 O256 1.80(2) . ?
W25 O259 1.92(3) . ?
W25 O255 1.97(3) . ?
W25 O245 1.98(3) . ?
W25 O24P 2.34(3) . ?
W25 K5 3.884(9) 2_866 ?
W26 O26E 1.76(2) . ?
W26 O26 1.77(3) . ?
W26 O266 1.90(2) . ?
W26 O269 1.97(3) . ?
W26 O256 2.11(3) . ?
W26 O26P 2.14(3) . ?
W26 Eu 3.863(2) . ?
W26 K5 3.889(10) . ?
W27 O27 1.70(4) . ?
W27 O27E 1.79(3) . ?
W27 O227 1.91(3) . ?
W27 O279 1.95(4) . ?
W27 O278 2.13(4) . ?
W27 O27P 2.46(3) . ?
W28 O28 1.69(4) . ?
W28 O278 1.78(5) . ?
W28 O289 1.91(4) . ?
W28 O238 1.96(2) . ?
W28 O248 2.01(3) . ?
W28 O27P 2.39(3) . ?
W29 O29 1.75(3) . ?
W29 O269 1.86(3) . ?
W29 O279 1.90(4) . ?
W29 O259 1.90(3) . ?
W29 O289 1.95(4) . ?
W29 O27P 2.36(3) . ?
W31 O31 1.70(2) . ?
W31 O31E 1.74(2) . ?
W31 O312 1.90(3) . ?
W31 O316 1.92(3) . ?
W31 O317 2.09(3) . ?
W31 O31P 2.40(3) . ?
W31 K4 3.789(9) . ?
W32 O222 1.70(2) . ?
W32 O32 1.74(4) . ?
W32 O312 1.88(3) . ?
W32 O323 1.90(4) . ?
W32 O327 2.06(3) . ?
W32 O32P 2.31(3) . ?
W32 K4 3.519(9) . ?
W33 O233 1.639(14) . ?
W33 O33 1.70(5) . ?
W33 O334 1.91(4) . ?
W33 O323 1.96(4) . ?
W33 O338 2.03(4) . ?
W33 O32P 2.33(4) . ?
W34 O34 1.71(5) . ?
W34 O244 1.79(3) . ?
W34 O334 1.86(4) . ?
W34 O345 1.89(4) . ?
W34 O348 1.96(5) . ?
W34 O34P 2.37(3) . ?
W35 O35 1.70(3) . ?
W35 O255 1.86(3) . ?
W35 O345 1.90(4) . ?
W35 O356 1.91(3) . ?
W35 O359 1.93(3) . ?
W35 O34P 2.34(3) . ?
W35 K5 3.921(11) 2_866 ?
W36 O36 1.70(3) . ?
W36 O266 1.88(2) . ?
W36 O356 1.90(3) . ?
W36 O316 1.91(3) . ?
W36 O369 1.95(4) . ?
W36 O31P 2.30(3) . ?
W36 K5 3.892(12) . ?
W37 O37 1.74(4) . ?
W37 O327 1.80(3) . ?
W37 O317 1.81(3) . ?
W37 O378 1.96(4) . ?
W37 O379 2.01(4) . ?
W37 O37P 2.39(3) . ?
W38 O38 1.67(5) . ?
W38 O338 1.81(4) . ?
W38 O348 1.90(5) . ?
W38 O378 1.96(3) . ?
W38 O389 2.00(5) . ?
W38 O37P 2.34(3) . ?
W39 O39 1.79(5) . ?
W39 O389 1.86(5) . ?
W39 O369 1.89(4) . ?
W39 O379 1.90(4) . ?
W39 O359 1.92(3) . ?
W39 O37P 2.34(3) . ?
Eu O2E 2.35(2) . ?
Eu O31E 2.36(2) . ?
Eu O26E 2.37(2) . ?
Eu O27E 2.38(3) . ?
Eu O22E 2.40(3) . ?
Eu O11E 2.40(2) . ?
Eu O9E 2.40(2) . ?
Eu O6E 2.41(2) . ?
Eu K4 4.727(10) . ?
P1 O2P 1.50(3) . ?
P1 O3P 1.51(2) . ?
P1 O5P 1.53(2) . ?
P1 O7P 1.58(3) . ?
P2 O15P 1.52(2) . ?
P2 O11P 1.53(3) . ?
P2 O13P 1.53(2) . ?
P2 O17P 1.60(3) . ?
P3 O26P 1.50(3) . ?
P3 O22P 1.51(4) . ?
P3 O27P 1.53(3) . ?
P3 O24P 1.57(3) . ?
P4 O31P 1.53(3) . ?
P4 O32P 1.53(4) . ?
P4 O34P 1.56(3) . ?
P4 O37P 1.61(4) . ?
O2 K4 2.75(3) . ?
O2 K1 2.80(3) . ?
O3 K4 2.67(3) 2_865 ?
O3 K1 2.94(3) 2_865 ?
O4 K3 2.84(3) . ?
O5 K3 2.92(3) 2_955 ?
O7 K2 2.84(3) 2_865 ?
O7 K1 2.87(3) 2_865 ?
O8 K3 3.04(3) . ?
O11 K5 2.69(3) . ?
O12 K1 2.76(3) . ?
O12 K2 3.13(3) . ?
O13 K2 3.26(3) . ?
O15 K3 2.81(3) 2_955 ?
O25 K5 2.75(3) 2_866 ?
O26 K5 2.71(3) . ?
O31 K1 2.68(3) . ?
O31 K4 3.23(3) . ?
O32 K4 2.78(4) . ?
O35 K5 2.85(3) 2_866 ?
O36 K5 2.84(3) . ?
O2E K4 2.95(3) . ?
O212 K1 3.26(3) . ?
O255 K5 3.33(3) 2_866 ?
O266 K5 3.31(3) . ?
O312 K4 2.80(3) . ?
O370 K1 3.08(3) 2_865 ?
O480 K3 3.04(3) . ?
K1 O918 2.83(4) . ?
K1 O7 2.87(3) 2_865 ?
K1 O3 2.94(3) 2_865 ?
K1 O904 3.04(3) . ?
K1 O370 3.08(3) 2_865 ?
K1 W7 3.724(8) 2_865 ?
K1 W3 3.833(9) 2_865 ?
K2 O904 2.73(3) . ?
K2 O911 2.82(3) 2_865 ?
K2 O7 2.84(3) 2_865 ?
K2 O927 2.85(6) . ?
K2 O931 3.16(6) . ?
K2 K4 4.260(15) 2_865 ?
K3 O910 2.80(3) . ?
K3 O15 2.81(3) 2_955 ?
K3 O5 2.92(3) 2_955 ?
K3 W15 3.979(10) 2_955 ?
K3 W5 4.076(12) 2_955 ?
K4 O3 2.67(3) 2_865 ?
K4 O911 2.73(3) . ?
K4 O904 3.07(3) 2_865 ?
K4 W3 4.106(10) 2_865 ?
K5 O25 2.75(3) 2_866 ?
K5 O933 2.83(7) . ?
K5 O35 2.85(3) 2_866 ?
K5 O919 2.90(5) . ?
K5 O913 3.226(9) . ?
K5 O255 3.33(3) 2_866 ?
K5 W25 3.884(9) 2_866 ?
O904 K4 3.07(3) 2_865 ?
O905 O924 1.34(6) . ?
O911 K2 2.82(3) 2_865 ?
O913 K5 3.226(9) 2_866 ?
